data_7134239
loop_
_publ_author_name
'Wellnitz, Tim'
'W\"ust, Leonie'
'Braunschweig, Holger'
'Hering-Junghans, Christian'

_publ_section_title
;
 A BNAlP-Heterocycle
;
_journal_name_full 'Chemical Communications'
_journal_paper_doi 10.1039/D5CC00308C
_journal_year 2025
_chemical_formula_moiety 'C56 H78 Al B N P, 2(C5 H12)'
_chemical_formula_sum 'C66 H102 Al B N P'
_chemical_formula_weight 978.332
_space_group_crystal_system triclinic
_space_group_IT_number 2
_space_group_name_Hall '-P 1'
_space_group_name_H-M_alt 'P -1'
_symmetry_Int_Tables_number 2
_audit_creation_date 2024-10-10
_audit_creation_method
;
Olex2 1.5-ac6-020
(compiled 2024.02.14 svn.r2f8d729c for Rigaku Oxford Diffraction, GUI svn.r6966)
;
_audit_update_record
;
2025-01-16 deposited with the CCDC.	2025-02-05 downloaded from the CCDC.
;
_cell_angle_alpha 64.5271(9)
_cell_angle_beta 81.4188(8)
_cell_angle_gamma 85.6856(8)
_cell_formula_units_Z 2
_cell_length_a 12.62854(13)
_cell_length_b 16.37572(14)
_cell_length_c 16.40523(16)
_cell_measurement_reflns_used 50929
_cell_measurement_temperature 100(2)
_cell_measurement_theta_max 75.0470
_cell_measurement_theta_min 2.9730
_cell_volume 3028.30(6)
_computing_cell_refinement 'CrysAlisPro 1.171.43.89a (Rigaku OD, 2023)'
_computing_data_collection 'CrysAlisPro system (CCD 42.102a 64-bit (release 15-09-2023))'
_computing_data_reduction 'CrysAlisPro 1.171.43.89a (Rigaku OD, 2023)'
_computing_molecular_graphics 'Olex2 1.5-ac6-020 (Dolomanov et al., 2009)'
_computing_publication_material 'Olex2 1.5-ac6-020 (Dolomanov et al., 2009)'
_computing_structure_refinement 'olex2.refine 1.5-ac6-020 (Bourhis et al., 2015)'
_computing_structure_solution 'SHELXT 2018/2 (Sheldrick, 2018)'
_diffrn_ambient_environment N~2~
_diffrn_ambient_temperature 100.15
_diffrn_detector 'Hybrid Pixel Array Detector'
_diffrn_detector_area_resol_mean 10.0000
_diffrn_detector_type 'HyPix-Arc 150'
_diffrn_measured_fraction_theta_full 0.9933
_diffrn_measured_fraction_theta_max 0.9507
_diffrn_measurement_details
;
List of Runs (angles in degrees, time in seconds):

  # Type    Start    End  Width  t~exp~   \w     \q     \k     \f   Frames
#--------------------------------------------------------------------------
  1  \w     37.00  93.00   0.50    0.05    --   82.26-112.00-120.00  112
  2  \w     41.00  93.00   0.50    0.05    --   85.25-102.00 -78.16  104
  3  \w     41.00  93.00   0.50    0.05    --   85.25-101.00 -27.91  104
  4  \w     40.00  90.00   0.50    0.05    --   82.26 -95.00 -30.00  100
  5  \w     43.00  92.00   0.50    0.05    --   85.25 -96.00  50.58   98
  6  \w     40.00  90.00   0.50    0.05    --   82.26 -95.00 120.00  100
  7  \w     40.00  90.00   0.50    0.05    --   82.26 -95.00-120.00  100
  8  \w     40.00  90.00   0.50    0.05    --   82.26 -95.00-180.00  100
  9  \w     40.00  90.00   0.50    0.05    --   82.26 -95.00-150.00  100
 10  \w     43.00  92.00   0.50    0.05    --   85.25 -94.00-115.81   98
 11  \w     52.00 122.00   0.50    0.05    --   71.26  17.00  27.00  140
 12  \w     39.00 109.00   0.50    0.05    --   58.45  17.00  27.00  140
 13  \w     63.00 133.00   0.50    0.05    --   82.26  17.00  27.00  140
 14  \w     98.00 136.00   0.50    0.05    --   85.25  43.00 110.91   76
 15  \w     76.00 116.00   0.50    0.05    --   64.85  36.00  67.34   80
 16  \w     56.00  91.00   0.50    0.05    --   42.00  49.00  43.85   70
 17  \w     30.00  56.00   0.50    0.05    --   18.00  60.00  80.12   52
 18  \w     34.00  60.00   0.50    0.05    --   22.00  59.00 112.65   52
 19  \w     34.00  60.00   0.50    0.05    --   22.00  57.00  34.41   52
 20  \w     34.00  60.00   0.50    0.05    --   22.00  59.00 -53.38   52
 21  \w     30.00  56.00   0.50    0.05    --   18.00  60.00 -97.73   52
 22  \w     30.00  56.00   0.50    0.05    --   18.00  60.00-177.55   52
 23  \w     34.00  60.00   0.50    0.05    --   22.00  58.00-140.21   52
 24  \w     59.00  94.00   0.50    0.05    --   46.00  52.00 121.83   70
 25  \w    -93.00 -35.00   0.50    0.05    --  -79.50 106.00 119.22  116
 26  \w   -102.00 -32.00   0.50    0.05    --  -79.50 130.00  93.54  140
 27  \w    -97.00 -33.00   0.50    0.05    --  -79.50 116.00 146.87  128
 28  \w    -97.00 -33.00   0.50    0.05    --  -79.50 115.00  53.43  128
 29  \w    -97.00 -32.00   0.50    0.05    --  -78.00 115.00  42.75  130
 30  \w    -97.00 -32.00   0.50    0.05    --  -78.00 114.00  17.43  130
 31  \w    -97.00 -32.00   0.50    0.05    --  -78.00 114.00 -17.08  130
 32  \w    -97.00 -22.00   0.50    0.05    --  -69.54 126.00-150.00  150
 33  \w    -92.00 -31.00   0.50    0.05    --  -76.37 112.00-120.00  122
 34  \w    -88.00 -14.00   0.50    0.05    --  -60.16 126.00 -90.00  148
 35  \w    -92.00 -31.00   0.50    0.05    --  -76.37 112.00 -30.00  122
 36  \w    -31.00  -4.00   0.50    0.05    --  -14.00 111.00  63.24   54
 37  \w    -92.00 -31.00   0.50    0.05    --  -76.37 112.00 150.00  122
 38  \w   -123.00 -97.00   0.50    0.05    --  -79.50 -66.00  78.41   52
 39  \w   -126.00 -91.00   0.50    0.05    --  -79.50 -58.00 120.34   70
 40  \w   -124.00 -92.00   0.50    0.05    --  -79.50 -63.00 -23.95   64
 41  \w   -124.00 -92.00   0.50    0.05    --  -79.50 -63.00  -8.15   64
 42  \w   -102.00 -67.00   0.50    0.05    --  -54.00 -52.00 -61.77   70
 43  \w   -102.00 -67.00   0.50    0.05    --  -54.00 -52.00 -44.56   70
 44  \w   -126.00 -92.00   0.50    0.05    --  -79.50 -57.00-105.36   68
 45  \w   -120.00 -86.00   0.50    0.05    --  -74.00 -59.00-126.63   68
 46  \w   -124.00 -92.00   0.50    0.05    --  -79.50 -63.00-154.69   64
 47  \w   -102.00 -67.00   0.50    0.05    --  -54.00 -52.00-151.84   70
 48  \w   -120.00 -83.00   0.50    0.05    --  -70.00 -45.00  79.31   74
 49  \w   -128.00 -93.00   0.50    0.05    --  -79.50 -49.00 157.14   70
 50  \w   -107.00 -72.00   0.50    0.05    --  -58.00 -48.00 122.30   70
 51  \w    -96.00 -58.00   0.50    0.05    --  -46.00 -43.00 144.60   76
 52  \w   -132.00 -81.00   0.50    0.05    --  -79.50 -24.00  -9.13  102
 53  \w   -111.00 -41.00   0.50    0.05    --  -60.16 -17.00-141.00  140
 54  \w   -120.00 -50.00   0.50    0.05    --  -69.54 -17.00-141.00  140
 55  \w   -127.00 -57.00   0.50    0.05    --  -76.37 -17.00-141.00  140
 56  \w   -126.00 -85.00   0.50    0.05    --  -79.50-137.00 -25.22   82
 57  \w   -126.00 -92.00   0.50    0.05    --  -79.50-123.00  79.58   68
 58  \w   -126.00 -92.00   0.50    0.05    --  -79.50-123.00 -11.54   68
 59  \w   -126.00 -93.00   0.50    0.05    --  -79.50-120.00  54.04   66
 60  \w   -126.00 -93.00   0.50    0.05    --  -79.50-121.00 -71.50   66
 61  \w   -126.00 -93.00   0.50    0.05    --  -79.50-120.00-103.12   66
 62  \w   -126.00 -92.00   0.50    0.05    --  -79.50-123.00-132.17   68
 63  \w   -126.00 -93.00   0.50    0.05    --  -79.50-121.00-164.08   66
;
_diffrn_measurement_device 'four-circle diffractometer'
_diffrn_measurement_device_type 'XtaLAB Synergy R, HyPix-Arc 150'
_diffrn_measurement_method '\w scans'
_diffrn_orient_matrix_type 'CrysAlisPro convention (1999,Acta A55,543-557)'
_diffrn_orient_matrix_UB_11 0.0920612000
_diffrn_orient_matrix_UB_12 -0.0126980000
_diffrn_orient_matrix_UB_13 -0.0667427000
_diffrn_orient_matrix_UB_21 -0.0782665000
_diffrn_orient_matrix_UB_22 0.0194698000
_diffrn_orient_matrix_UB_23 -0.0699907000
_diffrn_orient_matrix_UB_31 0.0249394000
_diffrn_orient_matrix_UB_32 0.1015886000
_diffrn_orient_matrix_UB_33 -0.0406447000
_diffrn_radiation_monochromator mirror
_diffrn_radiation_probe x-ray
_diffrn_radiation_type 'Cu K\a'
_diffrn_radiation_wavelength 1.54184
_diffrn_reflns_av_R_equivalents 0.0205
_diffrn_reflns_av_unetI/netI 0.0138
_diffrn_reflns_Laue_measured_fraction_full 0.9933
_diffrn_reflns_Laue_measured_fraction_max 0.9507
_diffrn_reflns_limit_h_max 15
_diffrn_reflns_limit_h_min -15
_diffrn_reflns_limit_k_max 20
_diffrn_reflns_limit_k_min -18
_diffrn_reflns_limit_l_max 19
_diffrn_reflns_limit_l_min -20
_diffrn_reflns_number 71227
_diffrn_reflns_point_group_measured_fraction_full 0.9933
_diffrn_reflns_point_group_measured_fraction_max 0.9507
_diffrn_reflns_theta_full 67.6840
_diffrn_reflns_theta_max 75.22
_diffrn_reflns_theta_min 2.99
_diffrn_source 'Rotating-anode X-ray tube'
_diffrn_source_type 'PhotonJet R (Cu) X-ray Source'
_exptl_absorpt_coefficient_mu 0.814
_exptl_absorpt_correction_T_max 1.000
_exptl_absorpt_correction_T_min 0.470
_exptl_absorpt_correction_type gaussian
_exptl_absorpt_process_details
;
CrysAlisPro 1.171.43.89a (Rigaku Oxford Diffraction, 2023)
Numerical absorption correction based on gaussian integration over
a multifaceted crystal model
Empirical absorption correction using spherical harmonics,
implemented in SCALE3 ABSPACK scaling algorithm.
;
_exptl_crystal_colour colourless
_exptl_crystal_density_diffrn 1.073
_exptl_crystal_description block
_exptl_crystal_F_000 1079.667
_exptl_crystal_size_max 0.452
_exptl_crystal_size_mid 0.222
_exptl_crystal_size_min 0.128
_refine_diff_density_max 0.5756
_refine_diff_density_min -0.4515
_refine_diff_density_rms 0.0384
_refine_ls_d_res_high 0.7973
_refine_ls_d_res_low 14.7827
_refine_ls_goodness_of_fit_ref 1.0521
_refine_ls_hydrogen_treatment mixed
_refine_ls_matrix_type full
_refine_ls_number_constraints 146
_refine_ls_number_parameters 969
_refine_ls_number_reflns 11882
_refine_ls_number_restraints 28
_refine_ls_restrained_S_all 1.0508
_refine_ls_R_factor_all 0.0371
_refine_ls_R_factor_gt 0.0351
_refine_ls_shift/su_max 0.0036
_refine_ls_shift/su_mean 0.0001
_refine_ls_structure_factor_coef Fsqd
_refine_ls_weighting_details 'w=1/[\s^2^(Fo^2^)+(0.0488P)^2^+0.9724P] where P=(Fo^2^+2Fc^2^)/3'
_refine_ls_weighting_scheme calc
_refine_ls_wR_factor_gt 0.0921
_refine_ls_wR_factor_ref 0.0935
_reflns_Friedel_coverage 0.0
_reflns_limit_h_max 15
_reflns_limit_h_min -15
_reflns_limit_k_max 20
_reflns_limit_k_min -17
_reflns_limit_l_max 20
_reflns_limit_l_min 0
_reflns_number_gt 11095
_reflns_number_total 11882
_reflns_threshold_expression I>=2u(I)
_cod_data_source_file d5cc00308c3.cif
_cod_data_source_block TiWe36_a_cmpd4
_cod_original_cell_volume 3028.31(5)
_cod_database_code 7134239
_chemical_oxdiff_formula C66H98BNAlP
_chemical_oxdiff_usercomment TW194
_cell_oxdiff_angle_alpha 64.5271(9)
_cell_oxdiff_angle_beta 81.4188(8)
_cell_oxdiff_angle_gamma 85.6856(8)
_cell_oxdiff_length_a 12.62854(13)
_cell_oxdiff_length_b 16.37572(14)
_cell_oxdiff_length_c 16.40523(16)
_cell_oxdiff_measurement_reflns_used 50929
_cell_oxdiff_volume 3028.31(5)
_reflns_odcompleteness_completeness 99.10
_reflns_odcompleteness_iscentric 1
_reflns_odcompleteness_theta 69.95
_olex2_refinement_description
;
1. Fixed Uiso
 At 1.5 times of:
  All C(H,H,H) groups, H2 of C2
 At 1.2 times of:
  H4 of C4, H6 of C6, H8 of C8, H5 of C5, H7 of C7, H51 of C51, {H3A,H3B} of
  C3, H54 of C54, {H2A,H2B} of C2, {H4A,H4B} of C4, {H2A,H2B} of C2, {H3A,H3B}
  of C3, {H4A,H4B} of C4, {H4A,H4B} of C4, {H2A,H2B} of C2, {H3A,H3B} of C3,
  {H4A,H4B} of C4, {H2A,H2B} of C2, {H3A,H3B} of C3, H31 of C31, H35 of C35,
  H45 of C45, H41 of C41, H29 of C29, H36 of C36, H43 of C43, H30 of C30, H42
  of C42, H37 of C37, H48 of C48
 At 1.4 times of:
  {H1,H1AA} of C1
2. Restrained distances
 C1_12-C2_12 = C2_12-C3_12 = C3_12-C4_12 = C4_12-C5_12
 C1_13-C2_13 = C2_13-C3_13 = C3_13-C4_13 = C4_13-C5_13
 C1_121-C2_121 = C2_121-C3_121 = C3_121-C4_121 = C4_121-C5_121
 C1_131-C2_131 = C2_131-C3_131 = C3_131-C4_131 = C4_131-C5_131
 1.531 with sigma of 0.002
 C1_12-C3_12 = C3_12-C5_12 = C2_12-C4_12
 C1_13-C3_13 = C3_13-C5_13 = C2_13-C4_13
 C1_121-C3_121 = C3_121-C5_121 = C2_121-C4_121
 C1_131-C3_131 = C3_131-C5_131 = C2_131-C4_131
 2.552 with sigma of 0.003
3. Uiso/Uaniso restraints and constraints
: within 2A with sigma of 0.008 and sigma for terminal atoms of 0.016 within 2A
: with sigma of 0.006 and sigma for terminal atoms of 0.012
4. Rigid body (RIGU) restrains
 with sigma for 1-2 distances of 0.004 and sigma for 1-3 distances of 0.004
5. Others
 Sof(C1)=Sof(H1A)=Sof(H1B)=Sof(H1C)=Sof(C2)=Sof(H2A)=Sof(H2B)=Sof(C3)=Sof(H3A)=
 Sof(H3B)=Sof(C4)=Sof(H4A)=Sof(H4B)=Sof(C5)=Sof(H5A)=Sof(H5B)=Sof(H5C)=1-FVAR(1)
 Sof(C1)=Sof(H1A)=Sof(H1B)=Sof(H1C)=Sof(C2)=Sof(H2A)=Sof(H2B)=Sof(C3)=Sof(H3A)=
 Sof(H3B)=Sof(C4)=Sof(H4A)=Sof(H4B)=Sof(C5)=Sof(H5A)=Sof(H5B)=Sof(H5C)=FVAR(1)
 Sof(C1)=Sof(H1A)=Sof(H1B)=Sof(H1C)=Sof(C2)=Sof(H2A)=Sof(H2B)=Sof(C3)=Sof(H3A)=
 Sof(H3B)=Sof(C4)=Sof(H4A)=Sof(H4B)=Sof(C5)=Sof(H5A)=Sof(H5B)=Sof(H5C)=1-FVAR(2)
 Sof(C1)=Sof(H1A)=Sof(H1B)=Sof(H1C)=Sof(C2)=Sof(H2A)=Sof(H2B)=Sof(C3)=Sof(H3A)=
 Sof(H3B)=Sof(C4)=Sof(H4A)=Sof(H4B)=Sof(C5)=Sof(H5A)=Sof(H5B)=Sof(H5C)=FVAR(2)
6.a Secondary CH2 refined with riding coordinates:
 C2(H2A,H2B), C3(H3A,H3B), C4(H4A,H4B), C2(H2A,H2B), C3(H3A,H3B), C4(H4A,H4B),
 C2(H2A,H2B), C3(H3A,H3B), C4(H4A,H4B), C2(H2A,H2B), C3(H3A,H3B), C4(H4A,H4B)
6.b Me refined with riding coordinates:
 C1(H1A,H1B,H1C), C5(H5A,H5B,H5C), C1(H1A,H1B,H1C), C5(H5A,H5B,H5C), C1(H1A,
 H1B,H1C), C5(H5A,H5B,H5C), C1(H1A,H1B,H1C), C5(H5A,H5B,H5C)
;
_olex2_refine_details
;
Refinement using NoSpherA2, an implementation of
NOn-SPHERical Atom-form-factors in Olex2.
Please cite:
F. Kleemiss et al. Chem. Sci. DOI 10.1039/D0SC05526C - 2021
NoSpherA2 implementation of HAR makes use of
tailor-made aspherical atomic form factors calculated
on-the-fly from a Hirshfeld-partitioned electron density (ED) - not from
spherical-atom form factors.

The ED is calculated from a gaussian basis set single determinant SCF
wavefunction - either Hartree-Fock or DFT using selected funtionals
 - for a fragment of the crystal.
This fragment can be embedded in an electrostatic crystal field by employing cluster charges
or modelled using implicit solvation models, depending on the software used.
The following options were used:
   SOFTWARE:       ORCA 5.0
   PARTITIONING:   NoSpherA2
   INT ACCURACY:   Normal
   METHOD:         R2SCAN
   BASIS SET:      def2-TZVP
   CHARGE:         0
   MULTIPLICITY:   1
   DATE:           2024-10-09_20-26-04
;
_olex2_submission_special_instructions 'No special instructions were received'
_oxdiff_exptl_absorpt_empirical_details
;
Empirical correction (ABSPACK) includes:
- Absorption correction using spherical harmonics
- Frame scaling
;
_oxdiff_exptl_absorpt_empirical_full_max 1.246
_oxdiff_exptl_absorpt_empirical_full_min 0.847

loop_
_space_group_symop_id
_space_group_symop_operation_xyz
1 x,y,z
2 -x,-y,-z

loop_
_atom_site_label
_atom_site_type_symbol
_atom_site_fract_x
_atom_site_fract_y
_atom_site_fract_z
_atom_site_U_iso_or_equiv
_atom_site_adp_type
_atom_site_occupancy
_atom_site_refinement_flags_posn
_atom_site_refinement_flags_occupancy
_atom_site_disorder_group
P1_1 P 0.21416(2) 0.264853(17) 0.299969(17) 0.01546(7) Uani 1.000000 . . .
Al1_1 Al 0.36192(2) 0.27784(2) 0.36711(2) 0.01676(8) Uani 1.000000 . . .
N1_1 N 0.37340(7) 0.38618(6) 0.37416(6) 0.01828(18) Uani 1.000000 . . .
C1_1 C 0.21033(8) 0.28851(7) 0.45852(7) 0.0171(2) Uani 1.000000 . . .
H1_1 H 0.2505(12) 0.2199(9) 0.4757(10) 0.027(3) Uani 1.000000 . . .
H1AA_1 H 0.1620(12) 0.2694(10) 0.5248(10) 0.031(4) Uani 1.000000 . . .
B1_1 B 0.28199(9) 0.37735(8) 0.43793(8) 0.0175(2) Uani 1.000000 . . .
C2_1 C 0.13472(8) 0.30488(7) 0.38473(7) 0.0163(2) Uani 1.000000 . . .
H2_1 H 0.1155(10) 0.3768(9) 0.3519(9) 0.0244(3) Uiso 1.000000 . . .
C3_1 C 0.03253(8) 0.25259(7) 0.43412(7) 0.0174(2) Uani 1.000000 . . .
C4_1 C 0.03095(9) 0.15830(7) 0.46769(8) 0.0209(2) Uani 1.000000 . . .
H4_1 H 0.0999(11) 0.1222(9) 0.4508(9) 0.0250(3) Uiso 1.000000 . . .
C5_1 C -0.05837(9) 0.10946(8) 0.52328(8) 0.0249(2) Uani 1.000000 . . .
H5_1 H -0.0567(11) 0.0365(10) 0.5494(9) 0.0299(3) Uiso 1.000000 . . .
C6_1 C -0.14814(9) 0.15435(8) 0.54543(8) 0.0266(2) Uani 1.000000 . . .
H6_1 H -0.2172(11) 0.1155(9) 0.5877(10) 0.0319(3) Uiso 1.000000 . . .
C7_1 C -0.14807(9) 0.24838(8) 0.51129(8) 0.0251(2) Uani 1.000000 . . .
H7_1 H -0.2194(11) 0.2841(9) 0.5289(10) 0.0301(3) Uiso 1.000000 . . .
C8_1 C -0.05824(8) 0.29699(8) 0.45622(8) 0.0205(2) Uani 1.000000 . . .
H8_1 H -0.0599(10) 0.3702(9) 0.4299(9) 0.0246(3) Uiso 1.000000 . . .
C27_5 C 0.20427(8) 0.34624(7) 0.18089(7) 0.0159(2) Uani 1.000000 . . .
C28_5 C 0.12543(8) 0.41532(7) 0.15043(7) 0.0163(2) Uani 1.000000 . . .
C29_5 C 0.12689(9) 0.47037(7) 0.05681(7) 0.0194(2) Uani 1.000000 . . .
H29_5 H 0.0660(10) 0.5219(9) 0.0372(9) 0.0233(3) Uiso 1.000000 . . .
C30_5 C 0.19718(9) 0.45517(7) -0.00874(7) 0.0211(2) Uani 1.000000 . . .
H30_5 H 0.1937(10) 0.4966(9) -0.0794(9) 0.0253(3) Uiso 1.000000 . . .
C31_5 C 0.26756(9) 0.38178(7) 0.02050(7) 0.0206(2) Uani 1.000000 . . .
H31_5 H 0.3167(10) 0.3634(9) -0.0285(9) 0.0248(3) Uiso 1.000000 . . .
C32_5 C 0.27333(8) 0.32801(7) 0.11283(7) 0.0175(2) Uani 1.000000 . . .
C33_6 C 0.02684(8) 0.43303(7) 0.20493(7) 0.0176(2) Uani 1.000000 . . .
C34_6 C 0.01473(9) 0.51649(7) 0.21156(7) 0.0203(2) Uani 1.000000 . . .
C35_6 C -0.08592(9) 0.54158(8) 0.24308(8) 0.0251(2) Uani 1.000000 . . .
H35_6 H -0.0956(11) 0.6069(9) 0.2463(9) 0.0301(3) Uiso 1.000000 . . .
C36_6 C -0.17357(9) 0.48577(9) 0.26744(8) 0.0268(2) Uani 1.000000 . . .
H36_6 H -0.2522(11) 0.5069(9) 0.2905(10) 0.0322(3) Uiso 1.000000 . . .
C37_6 C -0.16093(9) 0.40272(8) 0.26294(8) 0.0240(2) Uani 1.000000 . . .
H37_6 H -0.2289(11) 0.3593(9) 0.2839(9) 0.0288(3) Uiso 1.000000 . . .
C38_6 C -0.06194(8) 0.37486(7) 0.23215(7) 0.0192(2) Uani 1.000000 . . .
C39_7 C 0.34453(9) 0.24541(7) 0.13248(7) 0.0186(2) Uani 1.000000 . . .
C40_7 C 0.45758(9) 0.25190(8) 0.11608(7) 0.0203(2) Uani 1.000000 . . .
C41_7 C 0.51904(10) 0.17391(8) 0.12661(8) 0.0262(2) Uani 1.000000 . . .
H41_7 H 0.6048(11) 0.1787(9) 0.1144(10) 0.0315(3) Uiso 1.000000 . . .
C42_7 C 0.47158(10) 0.09174(8) 0.15062(9) 0.0288(3) Uani 1.000000 . . .
H42_7 H 0.5219(11) 0.0345(10) 0.1581(10) 0.0346(3) Uiso 1.000000 . . .
C43_7 C 0.36082(10) 0.08618(8) 0.16352(8) 0.0260(2) Uani 1.000000 . . .
H43_7 H 0.3246(11) 0.0208(10) 0.1823(10) 0.0312(3) Uiso 1.000000 . . .
C44_7 C 0.29615(9) 0.16206(7) 0.15409(7) 0.0209(2) Uani 1.000000 . . .
C45_8 C 0.10744(9) 0.58065(8) 0.18557(8) 0.0238(2) Uani 1.000000 . . .
H45_8 H 0.1799(11) 0.5492(9) 0.1661(9) 0.0285(3) Uiso 1.000000 . . .
C46_8 C 0.12667(11) 0.59711(9) 0.26705(9) 0.0300(3) Uani 1.000000 . . .
H46A_8 H 0.1923(13) 0.6424(11) 0.2481(11) 0.0450(4) Uiso 1.000000 . . .
H46B_8 H 0.0558(13) 0.6263(11) 0.2917(11) 0.0450(4) Uiso 1.000000 . . .
H46C_8 H 0.1421(13) 0.5346(11) 0.3240(11) 0.0450(4) Uiso 1.000000 . . .
C47_8 C 0.08930(14) 0.67104(9) 0.10487(10) 0.0392(3) Uani 1.000000 . . .
H47A_8 H 0.1579(15) 0.7173(13) 0.0844(13) 0.0588(5) Uiso 1.000000 . . .
H47B_8 H 0.0794(14) 0.6616(12) 0.0463(13) 0.0588(5) Uiso 1.000000 . . .
H47C_8 H 0.0163(15) 0.7076(13) 0.1218(13) 0.0588(5) Uiso 1.000000 . . .
C48_9 C -0.05291(9) 0.28503(7) 0.22468(8) 0.0203(2) Uani 1.000000 . . .
H48_9 H 0.0241(10) 0.2560(8) 0.2420(9) 0.0243(3) Uiso 1.000000 . . .
C49_9 C -0.13709(10) 0.21609(9) 0.28937(9) 0.0271(3) Uani 1.000000 . . .
H49A_9 H -0.1141(12) 0.1503(11) 0.2914(10) 0.0407(4) Uiso 1.000000 . . .
H49B_9 H -0.1395(12) 0.2075(10) 0.3594(11) 0.0407(4) Uiso 1.000000 . . .
H49C_9 H -0.2150(13) 0.2335(10) 0.2653(10) 0.0407(4) Uiso 1.000000 . . .
C50_9 C -0.05992(9) 0.29896(8) 0.12697(8) 0.0239(2) Uani 1.000000 . . .
H50A_9 H -0.0579(12) 0.2338(10) 0.1235(10) 0.0358(3) Uiso 1.000000 . . .
H50B_9 H -0.1363(12) 0.3332(10) 0.1047(10) 0.0358(3) Uiso 1.000000 . . .
H50C_9 H 0.0037(12) 0.3406(10) 0.0787(10) 0.0358(3) Uiso 1.000000 . . .
C51_10 C 0.51583(9) 0.34106(8) 0.08210(8) 0.0226(2) Uani 1.000000 . . .
H51_10 H 0.4624(11) 0.3863(9) 0.1012(9) 0.0271(3) Uiso 1.000000 . . .
C52_10 C 0.54409(11) 0.38407(10) -0.02194(9) 0.0331(3) Uani 1.000000 . . .
H52A_10 H 0.5900(14) 0.4447(12) -0.0449(12) 0.0497(4) Uiso 1.000000 . . .
H52B_10 H 0.5944(14) 0.3382(12) -0.0432(12) 0.0497(4) Uiso 1.000000 . . .
H52C_10 H 0.4732(14) 0.4001(11) -0.0585(12) 0.0497(4) Uiso 1.000000 . . .
C53_10 C 0.62030(9) 0.33069(9) 0.12323(9) 0.0274(3) Uani 1.000000 . . .
H53A_10 H 0.6494(12) 0.3970(11) 0.1075(10) 0.0410(4) Uiso 1.000000 . . .
H53B_10 H 0.6101(12) 0.2947(10) 0.1969(11) 0.0410(4) Uiso 1.000000 . . .
H53C_10 H 0.6814(13) 0.2950(10) 0.0943(11) 0.0410(4) Uiso 1.000000 . . .
C54_11 C 0.17591(9) 0.15368(8) 0.15904(8) 0.0233(2) Uani 1.000000 . . .
H54_11 H 0.1373(11) 0.2147(9) 0.1612(9) 0.0280(3) Uiso 1.000000 . . .
C55_11 C 0.12799(11) 0.07347(9) 0.24448(9) 0.0316(3) Uani 1.000000 . . .
H55A_11 H 0.0400(14) 0.0738(11) 0.2465(11) 0.0474(4) Uiso 1.000000 . . .
H55B_11 H 0.1603(13) 0.0104(11) 0.2454(11) 0.0474(4) Uiso 1.000000 . . .
H55C_11 H 0.1472(13) 0.0780(11) 0.3048(12) 0.0474(4) Uiso 1.000000 . . .
C56_11 C 0.15112(11) 0.14889(10) 0.07247(10) 0.0329(3) Uani 1.000000 . . .
H56A_11 H 0.0668(14) 0.1436(11) 0.0721(11) 0.0494(4) Uiso 1.000000 . . .
H56B_11 H 0.1778(13) 0.2089(12) 0.0131(12) 0.0494(4) Uiso 1.000000 . . .
H56C_11 H 0.1865(13) 0.0912(11) 0.0650(11) 0.0494(4) Uiso 1.000000 . . .
C1_12 C 0.7123(2) 0.1686(3) 0.7872(3) 0.113(2) Uani 0.696(4) D P 1
H1A_12 H 0.7424(2) 0.1833(3) 0.7239(3) 0.170(3) Uiso 0.696(4) R P 1
H1B_12 H 0.7410(2) 0.2098(3) 0.8073(3) 0.170(3) Uiso 0.696(4) R P 1
H1C_12 H 0.7316(2) 0.1061(3) 0.8261(3) 0.170(3) Uiso 0.696(4) R P 1
C2_12 C 0.5912(2) 0.1787(2) 0.79373(17) 0.0740(10) Uani 0.696(4) D P 1
H2A_12 H 0.5636(2) 0.1380(2) 0.77142(17) 0.0887(13) Uiso 0.696(4) R P 1
H2B_12 H 0.5730(2) 0.2415(2) 0.75268(17) 0.0887(13) Uiso 0.696(4) R P 1
C3_12 C 0.5340(2) 0.1577(3) 0.8886(2) 0.0969(17) Uani 0.696(4) D P 1
H3A_12 H 0.5577(2) 0.0972(3) 0.9310(2) 0.116(2) Uiso 0.696(4) R P 1
H3B_12 H 0.5559(2) 0.2024(3) 0.9084(2) 0.116(2) Uiso 0.696(4) R P 1
C4_12 C 0.4124(2) 0.1591(3) 0.8959(2) 0.0924(16) Uani 0.696(4) D P 1
H4A_12 H 0.3905(2) 0.1147(3) 0.8757(2) 0.1108(19) Uiso 0.696(4) R P 1
H4B_12 H 0.3824(2) 0.1393(3) 0.9607(2) 0.1108(19) Uiso 0.696(4) R P 1
C5_12 C 0.3633(4) 0.2511(3) 0.8404(4) 0.0784(15) Uani 0.696(4) D P 1
H5A_12 H 0.2851(4) 0.2462(3) 0.8488(4) 0.118(2) Uiso 0.696(4) R P 1
H5B_12 H 0.3825(4) 0.2954(3) 0.8609(4) 0.118(2) Uiso 0.696(4) R P 1
H5C_12 H 0.3906(4) 0.2708(3) 0.7758(4) 0.118(2) Uiso 0.696(4) R P 1
C1_13 C 1.0289(5) 0.1754(3) 0.7383(4) 0.0608(16) Uani 0.449(4) D P 1
H1A_13 H 0.9916(5) 0.1760(3) 0.6898(4) 0.091(2) Uiso 0.449(4) R P 1
H1B_13 H 0.9848(5) 0.2069(3) 0.7707(4) 0.091(2) Uiso 0.449(4) R P 1
H1C_13 H 1.0977(5) 0.2060(3) 0.7118(4) 0.091(2) Uiso 0.449(4) R P 1
C2_13 C 1.0484(4) 0.0775(2) 0.8051(3) 0.0538(13) Uani 0.449(4) D P 1
H2A_13 H 0.9787(4) 0.0466(2) 0.8306(3) 0.0645(15) Uiso 0.449(4) R P 1
H2B_13 H 1.0915(4) 0.0458(2) 0.7718(3) 0.0645(15) Uiso 0.449(4) R P 1
C3_13 C 1.1062(3) 0.0707(2) 0.8830(3) 0.0647(14) Uani 0.449(4) D P 1
H3A_13 H 1.1776(3) 0.0985(2) 0.8574(3) 0.0776(17) Uiso 0.449(4) R P 1
H3B_13 H 1.0653(3) 0.1061(2) 0.9135(3) 0.0776(17) Uiso 0.449(4) R P 1
C4_13 C 1.1209(3) -0.0256(2) 0.9540(2) 0.0699(15) Uani 0.449(4) D P 1
H4A_13 H 1.1408(3) -0.0234(2) 1.0092(2) 0.0838(18) Uiso 0.449(4) R P 1
H4B_13 H 1.0517(3) -0.0573(2) 0.9714(2) 0.0838(18) Uiso 0.449(4) R P 1
C5_13 C 1.2058(4) -0.0800(3) 0.9217(4) 0.0627(16) Uani 0.449(4) D P 1
H5A_13 H 1.2111(4) -0.1410(3) 0.9705(4) 0.094(2) Uiso 0.449(4) R P 1
H5B_13 H 1.1858(4) -0.0840(3) 0.8681(4) 0.094(2) Uiso 0.449(4) R P 1
H5C_13 H 1.2751(4) -0.0501(3) 0.9059(4) 0.094(2) Uiso 0.449(4) R P 1
C1_121 C 0.7068(4) 0.1380(7) 0.8420(8) 0.124(5) Uani 0.304(4) D P 2
H1A_121 H 0.7578(4) 0.0961(7) 0.8801(8) 0.186(8) Uiso 0.304(4) R P 2
H1B_121 H 0.7057(4) 0.1269(7) 0.7880(8) 0.186(8) Uiso 0.304(4) R P 2
H1C_121 H 0.7286(4) 0.2004(7) 0.8231(8) 0.186(8) Uiso 0.304(4) R P 2
C2_121 C 0.5947(5) 0.1233(5) 0.8964(6) 0.123(5) Uani 0.304(4) D P 2
H2A_121 H 0.5737(5) 0.0598(5) 0.9164(6) 0.148(6) Uiso 0.304(4) R P 2
H2B_121 H 0.5966(5) 0.1333(5) 0.9515(6) 0.148(6) Uiso 0.304(4) R P 2
C3_121 C 0.5107(6) 0.1864(8) 0.8411(4) 0.144(7) Uani 0.304(4) D P 2
H3A_121 H 0.5446(6) 0.2449(8) 0.7991(4) 0.172(8) Uiso 0.304(4) R P 2
H3B_121 H 0.4856(6) 0.1597(8) 0.8036(4) 0.172(8) Uiso 0.304(4) R P 2
C4_121 C 0.4138(4) 0.2043(5) 0.8997(4) 0.0474(17) Uani 0.304(4) D P 2
H4A_121 H 0.3809(4) 0.1459(5) 0.9432(4) 0.057(2) Uiso 0.304(4) R P 2
H4B_121 H 0.4380(4) 0.2335(5) 0.9353(4) 0.057(2) Uiso 0.304(4) R P 2
C5_121 C 0.3294(6) 0.2651(8) 0.8421(5) 0.061(3) Uani 0.304(4) D P 2
H5A_121 H 0.2689(6) 0.2748(8) 0.8821(5) 0.091(4) Uiso 0.304(4) R P 2
H5B_121 H 0.3612(6) 0.3235(8) 0.7998(5) 0.091(4) Uiso 0.304(4) R P 2
H5C_121 H 0.3040(6) 0.2360(8) 0.8076(5) 0.091(4) Uiso 0.304(4) R P 2
C1_131 C 0.9905(5) 0.1730(3) 0.7178(4) 0.0833(19) Uani 0.551(4) D P 2
H1A_131 H 0.9744(5) 0.2379(3) 0.6943(4) 0.125(3) Uiso 0.551(4) R P 2
H1B_131 H 1.0295(5) 0.1593(3) 0.6687(4) 0.125(3) Uiso 0.551(4) R P 2
H1C_131 H 0.9235(5) 0.1391(3) 0.7409(4) 0.125(3) Uiso 0.551(4) R P 2
C2_131 C 1.0591(3) 0.14565(19) 0.7947(2) 0.0663(12) Uani 0.551(4) D P 2
H2A_131 H 1.1259(3) 0.18105(19) 0.7712(2) 0.0796(15) Uiso 0.551(4) R P 2
H2B_131 H 1.0199(3) 0.16088(19) 0.8434(2) 0.0796(15) Uiso 0.551(4) R P 2
C3_131 C 1.0879(3) 0.04476(19) 0.8353(2) 0.0516(11) Uani 0.551(4) D P 2
H3A_131 H 1.0213(3) 0.00971(19) 0.8636(2) 0.0619(13) Uiso 0.551(4) R P 2
H3B_131 H 1.1208(3) 0.02858(19) 0.7854(2) 0.0619(13) Uiso 0.551(4) R P 2
C4_131 C 1.1642(3) 0.0173(3) 0.9060(3) 0.0797(15) Uani 0.551(4) D P 2
H4A_131 H 1.2314(3) 0.0514(3) 0.8769(3) 0.0956(17) Uiso 0.551(4) R P 2
H4B_131 H 1.1321(3) 0.0358(3) 0.9545(3) 0.0956(17) Uiso 0.551(4) R P 2
C5_131 C 1.1922(6) -0.0828(3) 0.9502(5) 0.195(6) Uani 0.551(4) D P 2
H5A_131 H 1.2417(6) -0.0937(3) 0.9946(5) 0.292(8) Uiso 0.551(4) R P 2
H5B_131 H 1.1268(6) -0.1175(3) 0.9811(5) 0.292(8) Uiso 0.551(4) R P 2
H5C_131 H 1.2263(6) -0.1019(3) 0.9034(5) 0.292(8) Uiso 0.551(4) R P 2
C9_2 C 0.23866(9) 0.42775(7) 0.50289(8) 0.0201(2) Uani 1.000000 . . .
C10_2 C 0.26792(10) 0.52678(8) 0.47420(8) 0.0256(2) Uani 1.000000 . . .
H10A_2 H 0.2303(12) 0.5726(10) 0.4168(10) 0.0385(4) Uiso 1.000000 . . .
H10B_2 H 0.2425(12) 0.5470(10) 0.5296(10) 0.0385(4) Uiso 1.000000 . . .
H10C_2 H 0.3522(12) 0.5410(10) 0.4559(10) 0.0385(4) Uiso 1.000000 . . .
C11_2 C 0.28756(10) 0.36834(8) 0.59149(8) 0.0248(2) Uani 1.000000 . . .
H11A_2 H 0.2678(12) 0.2961(10) 0.6194(10) 0.0372(4) Uiso 1.000000 . . .
H11B_2 H 0.3730(12) 0.3724(10) 0.5821(10) 0.0372(4) Uiso 1.000000 . . .
H11C_2 H 0.2569(12) 0.3909(10) 0.6434(10) 0.0372(4) Uiso 1.000000 . . .
C12_2 C 0.11573(9) 0.42442(9) 0.52701(9) 0.0261(2) Uani 1.000000 . . .
H12A_2 H 0.0840(12) 0.3546(11) 0.5618(10) 0.0391(4) Uiso 1.000000 . . .
H12B_2 H 0.0913(12) 0.4576(10) 0.5724(10) 0.0391(4) Uiso 1.000000 . . .
H12C_2 H 0.0753(12) 0.4598(10) 0.4668(11) 0.0391(4) Uiso 1.000000 . . .
C13_3 C 0.45476(9) 0.45686(8) 0.32405(8) 0.0210(2) Uani 1.000000 . . .
C14_3 C 0.40158(10) 0.54653(8) 0.26678(8) 0.0271(2) Uani 1.000000 . . .
H14A_3 H 0.4619(12) 0.5964(10) 0.2244(10) 0.0406(4) Uiso 1.000000 . . .
H14B_3 H 0.3510(12) 0.5377(10) 0.2228(11) 0.0406(4) Uiso 1.000000 . . .
H14C_3 H 0.3540(12) 0.5744(10) 0.3096(11) 0.0406(4) Uiso 1.000000 . . .
C15_3 C 0.52474(10) 0.46902(9) 0.38679(9) 0.0274(3) Uani 1.000000 . . .
H15A_3 H 0.5703(12) 0.5294(10) 0.3509(10) 0.0410(4) Uiso 1.000000 . . .
H15B_3 H 0.4802(12) 0.4748(10) 0.4452(11) 0.0410(4) Uiso 1.000000 . . .
H15C_3 H 0.5801(13) 0.4118(11) 0.4123(11) 0.0410(4) Uiso 1.000000 . . .
C16_3 C 0.52748(10) 0.42619(9) 0.25911(9) 0.0267(2) Uani 1.000000 . . .
H16A_3 H 0.5886(12) 0.4743(10) 0.2186(10) 0.0401(4) Uiso 1.000000 . . .
H16B_3 H 0.5673(12) 0.3608(11) 0.2977(11) 0.0401(4) Uiso 1.000000 . . .
H16C_3 H 0.4805(12) 0.4195(10) 0.2124(10) 0.0401(4) Uiso 1.000000 . . .
C17_4 C 0.45422(9) 0.16653(7) 0.43047(8) 0.0219(2) Uani 1.000000 . . .
C18_4 C 0.37219(9) 0.09581(7) 0.45643(8) 0.0216(2) Uani 1.000000 . . .
C19_4 C 0.32664(9) 0.07403(7) 0.54443(8) 0.0217(2) Uani 1.000000 . . .
C20_4 C 0.38182(9) 0.12214(8) 0.58192(8) 0.0227(2) Uani 1.000000 . . .
C21_4 C 0.46024(9) 0.17418(8) 0.51689(8) 0.0233(2) Uani 1.000000 . . .
C22_4 C 0.55901(10) 0.15642(9) 0.37577(10) 0.0332(3) Uani 1.000000 . . .
H22A_4 H 0.5981(13) 0.0944(12) 0.4133(11) 0.0498(4) Uiso 1.000000 . . .
H22B_4 H 0.5456(13) 0.1556(11) 0.3120(12) 0.0498(4) Uiso 1.000000 . . .
H22C_4 H 0.6125(14) 0.2121(12) 0.3573(12) 0.0498(4) Uiso 1.000000 . . .
C23_4 C 0.35332(12) 0.05284(9) 0.39604(9) 0.0304(3) Uani 1.000000 . . .
H23A_4 H 0.2805(13) 0.0158(11) 0.4190(11) 0.0457(4) Uiso 1.000000 . . .
H23B_4 H 0.3506(13) 0.1015(11) 0.3268(12) 0.0457(4) Uiso 1.000000 . . .
H23C_4 H 0.4173(13) 0.0061(11) 0.3951(11) 0.0457(4) Uiso 1.000000 . . .
C24_4 C 0.23534(10) 0.01183(8) 0.59776(9) 0.0291(3) Uani 1.000000 . . .
H24A_4 H 0.2580(13) -0.0392(11) 0.6623(11) 0.0436(4) Uiso 1.000000 . . .
H24B_4 H 0.1647(13) 0.0496(11) 0.6113(11) 0.0436(4) Uiso 1.000000 . . .
H24C_4 H 0.2101(13) -0.0248(11) 0.5613(11) 0.0436(4) Uiso 1.000000 . . .
C25_4 C 0.35573(12) 0.11177(10) 0.67801(9) 0.0339(3) Uani 1.000000 . . .
H25A_4 H 0.4084(14) 0.1537(12) 0.6913(12) 0.0509(4) Uiso 1.000000 . . .
H25B_4 H 0.2700(14) 0.1329(12) 0.6914(12) 0.0509(4) Uiso 1.000000 . . .
H25C_4 H 0.3642(13) 0.0420(12) 0.7245(12) 0.0509(4) Uiso 1.000000 . . .
C26_4 C 0.54296(11) 0.22622(10) 0.53055(10) 0.0356(3) Uani 1.000000 . . .
H26A_4 H 0.5113(14) 0.2820(12) 0.5467(12) 0.0534(5) Uiso 1.000000 . . .
H26B_4 H 0.5898(14) 0.1871(12) 0.5799(12) 0.0534(5) Uiso 1.000000 . . .
H26C_4 H 0.5982(14) 0.2572(12) 0.4743(12) 0.0534(5) Uiso 1.000000 . . .

loop_
_atom_site_aniso_label
_atom_site_aniso_U_11
_atom_site_aniso_U_22
_atom_site_aniso_U_33
_atom_site_aniso_U_12
_atom_site_aniso_U_13
_atom_site_aniso_U_23
P1_1 0.01519(13) 0.01438(13) 0.01611(13) -0.00065(9) -0.00359(9) -0.00525(10)
Al1_1 0.01491(15) 0.01627(16) 0.01870(16) 0.00034(11) -0.00415(11) -0.00650(12)
N1_1 0.0163(4) 0.0191(4) 0.0193(4) -0.0023(3) -0.0027(3) -0.0076(4)
C1_1 0.0157(5) 0.0180(6) 0.0169(5) -0.0007(4) -0.0029(4) -0.0064(4)
H1_1 0.033(9) 0.020(8) 0.029(9) 0.005(7) -0.010(7) -0.009(7)
H1AA_1 0.034(9) 0.042(10) 0.028(9) 0.005(7) -0.011(7) -0.022(8)
B1_1 0.0169(5) 0.0180(6) 0.0188(6) -0.0004(4) -0.0043(4) -0.0083(5)
C2_1 0.0158(5) 0.0152(5) 0.0168(5) -0.0002(4) -0.0037(4) -0.0053(4)
C3_1 0.0151(5) 0.0172(5) 0.0186(5) -0.0011(4) -0.0028(4) -0.0060(4)
C4_1 0.0183(5) 0.0174(5) 0.0229(5) -0.0028(4) 0.0000(4) -0.0053(4)
C5_1 0.0228(6) 0.0198(6) 0.0266(6) -0.0058(4) 0.0011(5) -0.0052(5)
C6_1 0.0205(6) 0.0264(6) 0.0285(6) -0.0063(5) 0.0031(5) -0.0086(5)
C7_1 0.0169(5) 0.0268(6) 0.0298(6) -0.0026(4) 0.0012(4) -0.0113(5)
C8_1 0.0161(5) 0.0205(6) 0.0237(5) -0.0012(4) -0.0012(4) -0.0084(4)
C27_5 0.0150(5) 0.0150(5) 0.0168(5) -0.0001(4) -0.0032(4) -0.0056(4)
C28_5 0.0154(5) 0.0151(5) 0.0170(5) -0.0000(4) -0.0035(4) -0.0050(4)
C29_5 0.0189(5) 0.0183(5) 0.0180(5) 0.0008(4) -0.0041(4) -0.0044(4)
C30_5 0.0228(5) 0.0206(5) 0.0158(5) 0.0000(4) -0.0026(4) -0.0038(4)
C31_5 0.0218(5) 0.0207(5) 0.0168(5) 0.0010(4) -0.0018(4) -0.0059(4)
C32_5 0.0178(5) 0.0164(5) 0.0175(5) 0.0002(4) -0.0026(4) -0.0065(4)
C33_6 0.0162(5) 0.0181(5) 0.0178(5) 0.0009(4) -0.0040(4) -0.0066(4)
C34_6 0.0208(5) 0.0197(5) 0.0208(5) 0.0025(4) -0.0045(4) -0.0089(4)
C35_6 0.0234(6) 0.0265(6) 0.0278(6) 0.0064(5) -0.0059(5) -0.0140(5)
C36_6 0.0194(6) 0.0339(7) 0.0288(6) 0.0060(5) -0.0045(5) -0.0154(5)
C37_6 0.0157(5) 0.0298(6) 0.0253(6) 0.0008(4) -0.0029(4) -0.0107(5)
C38_6 0.0148(5) 0.0212(5) 0.0198(5) -0.0001(4) -0.0033(4) -0.0066(4)
C39_7 0.0189(5) 0.0174(5) 0.0190(5) 0.0005(4) -0.0026(4) -0.0072(4)
C40_7 0.0185(5) 0.0208(6) 0.0219(5) 0.0014(4) -0.0031(4) -0.0096(4)
C41_7 0.0219(6) 0.0253(6) 0.0334(6) 0.0046(5) -0.0051(5) -0.0145(5)
C42_7 0.0292(6) 0.0224(6) 0.0365(7) 0.0076(5) -0.0081(5) -0.0141(5)
C43_7 0.0292(6) 0.0189(6) 0.0312(6) 0.0024(5) -0.0063(5) -0.0114(5)
C44_7 0.0232(6) 0.0173(5) 0.0227(5) -0.0002(4) -0.0031(4) -0.0089(4)
C45_8 0.0273(6) 0.0202(6) 0.0253(6) -0.0004(4) -0.0043(5) -0.0107(5)
C46_8 0.0352(7) 0.0287(7) 0.0301(7) -0.0007(5) -0.0107(5) -0.0141(6)
C47_8 0.0627(10) 0.0252(7) 0.0271(7) -0.0090(6) -0.0114(6) -0.0056(5)
C48_9 0.0164(5) 0.0204(5) 0.0216(5) -0.0026(4) -0.0042(4) -0.0058(4)
C49_9 0.0221(6) 0.0281(6) 0.0266(6) -0.0083(5) -0.0024(5) -0.0062(5)
C50_9 0.0235(6) 0.0237(6) 0.0235(6) -0.0031(5) -0.0055(4) -0.0080(5)
C51_10 0.0190(5) 0.0239(6) 0.0241(6) -0.0011(4) -0.0016(4) -0.0097(5)
C52_10 0.0313(7) 0.0362(7) 0.0251(6) -0.0065(6) -0.0011(5) -0.0065(5)
C53_10 0.0202(6) 0.0319(7) 0.0310(7) -0.0022(5) -0.0029(5) -0.0141(5)
C54_11 0.0239(6) 0.0207(6) 0.0270(6) -0.0036(4) -0.0033(4) -0.0112(5)
C55_11 0.0333(7) 0.0257(7) 0.0338(7) -0.0087(5) -0.0009(5) -0.0103(5)
C56_11 0.0306(7) 0.0398(8) 0.0348(7) -0.0025(6) -0.0069(5) -0.0208(6)
C1_12 0.126(4) 0.060(2) 0.142(4) -0.033(2) 0.079(3) -0.058(3)
C2_12 0.086(2) 0.085(2) 0.0522(17) -0.0254(18) 0.0028(15) -0.0302(16)
C3_12 0.082(3) 0.163(5) 0.071(3) -0.040(3) 0.022(2) -0.077(3)
C4_12 0.082(3) 0.144(4) 0.0344(16) -0.051(3) 0.0010(16) -0.017(2)
C5_12 0.077(3) 0.090(3) 0.082(3) -0.037(2) 0.024(2) -0.055(3)
C1_13 0.049(3) 0.047(3) 0.074(4) 0.006(2) -0.008(3) -0.016(3)
C2_13 0.051(3) 0.041(3) 0.069(3) -0.0132(19) -0.004(2) -0.023(2)
C3_13 0.058(3) 0.071(3) 0.069(3) -0.012(2) -0.017(2) -0.029(3)
C4_13 0.066(3) 0.078(3) 0.059(3) -0.026(3) -0.008(2) -0.019(3)
C5_13 0.052(3) 0.066(3) 0.058(3) -0.009(2) -0.008(3) -0.013(2)
C1_121 0.069(6) 0.157(12) 0.200(14) -0.053(6) 0.002(7) -0.126(12)
C2_121 0.196(14) 0.077(6) 0.107(8) -0.037(8) 0.053(9) -0.067(6)
C3_121 0.137(10) 0.260(16) 0.129(10) 0.099(11) -0.082(9) -0.167(12)
C4_121 0.044(3) 0.066(4) 0.041(3) 0.003(3) -0.016(2) -0.028(3)
C5_121 0.068(6) 0.087(6) 0.017(3) -0.010(4) -0.012(3) -0.009(3)
C1_131 0.104(6) 0.050(3) 0.085(4) -0.003(3) 0.002(3) -0.022(2)
C2_131 0.086(3) 0.047(2) 0.071(3) -0.016(2) 0.019(2) -0.037(2)
C3_131 0.061(3) 0.044(2) 0.052(2) -0.0197(17) 0.0224(17) -0.0293(19)
C4_131 0.076(3) 0.101(4) 0.070(3) -0.034(3) 0.010(2) -0.045(3)
C5_131 0.155(7) 0.091(5) 0.237(11) 0.005(5) 0.129(7) -0.025(6)
C9_2 0.0206(5) 0.0211(6) 0.0212(5) 0.0009(4) -0.0047(4) -0.0109(4)
C10_2 0.0305(6) 0.0227(6) 0.0274(6) 0.0006(5) -0.0065(5) -0.0134(5)
C11_2 0.0277(6) 0.0268(6) 0.0229(6) 0.0026(5) -0.0079(5) -0.0122(5)
C12_2 0.0213(6) 0.0311(7) 0.0299(6) 0.0026(5) -0.0036(5) -0.0171(5)
C13_3 0.0193(5) 0.0220(6) 0.0225(5) -0.0053(4) -0.0026(4) -0.0094(4)
C14_3 0.0308(6) 0.0214(6) 0.0255(6) -0.0052(5) -0.0026(5) -0.0063(5)
C15_3 0.0238(6) 0.0320(7) 0.0306(6) -0.0079(5) -0.0046(5) -0.0158(5)
C16_3 0.0222(6) 0.0319(7) 0.0268(6) -0.0069(5) 0.0021(5) -0.0137(5)
C17_4 0.0184(5) 0.0204(5) 0.0222(5) 0.0023(4) -0.0027(4) -0.0050(4)
C18_4 0.0238(5) 0.0170(5) 0.0224(6) 0.0025(4) -0.0052(4) -0.0065(4)
C19_4 0.0211(5) 0.0172(5) 0.0224(6) 0.0008(4) -0.0038(4) -0.0041(4)
C20_4 0.0227(5) 0.0219(6) 0.0201(5) 0.0016(4) -0.0056(4) -0.0052(4)
C21_4 0.0193(5) 0.0228(6) 0.0251(6) -0.0001(4) -0.0076(4) -0.0062(5)
C22_4 0.0244(6) 0.0279(7) 0.0332(7) 0.0083(5) 0.0021(5) -0.0029(5)
C23_4 0.0418(7) 0.0217(6) 0.0299(7) 0.0057(5) -0.0110(5) -0.0118(5)
C24_4 0.0245(6) 0.0219(6) 0.0317(7) -0.0011(5) -0.0022(5) -0.0031(5)
C25_4 0.0435(8) 0.0331(7) 0.0223(6) 0.0039(6) -0.0083(5) -0.0085(5)
C26_4 0.0288(7) 0.0337(7) 0.0408(8) -0.0036(5) -0.0170(6) -0.0081(6)

loop_
_atom_type_symbol
_atom_type_scat_dispersion_real
_atom_type_scat_dispersion_imag
_atom_type_scat_source
_atom_type_scat_dispersion_source
Al 0.21258 0.24606 'NoSpherA2: Chem.Sci. 2021, DOI:10.1039/D0SC05526C' 'Brennan, Cowan, Rev. Sci. Instrum., 1992, 63, 850'
B 0.00925 0.00394 'NoSpherA2: Chem.Sci. 2021, DOI:10.1039/D0SC05526C' 'Brennan, Cowan, Rev. Sci. Instrum., 1992, 63, 850'
C 0.01788 0.00908 'NoSpherA2: Chem.Sci. 2021, DOI:10.1039/D0SC05526C' 'Brennan, Cowan, Rev. Sci. Instrum., 1992, 63, 850'
H 0.00000 0.00000 'NoSpherA2: Chem.Sci. 2021, DOI:10.1039/D0SC05526C' 'Brennan, Cowan, Rev. Sci. Instrum., 1992, 63, 850'
N 0.03110 0.01806 'NoSpherA2: Chem.Sci. 2021, DOI:10.1039/D0SC05526C' 'Brennan, Cowan, Rev. Sci. Instrum., 1992, 63, 850'
P 0.29730 0.43501 'NoSpherA2: Chem.Sci. 2021, DOI:10.1039/D0SC05526C' 'Brennan, Cowan, Rev. Sci. Instrum., 1992, 63, 850'

loop_
_exptl_crystal_face_index_h
_exptl_crystal_face_index_k
_exptl_crystal_face_index_l
_exptl_crystal_face_perp_dist
0 -1 0 0.0817
1 0 0 0.2261
-1 0 0 0.2056
0 1 0 0.0459
-1 -8 -10 0.0636
1 10 8 0.0798
-1 1 10 0.1793
5 5 9 0.1459
1 -10 -1 0.0780
-2 -10 -2 0.0745
0 0 -10 0.0818
-2 -9 -9 0.0674
-2 -9 0 0.1059
0 0 10 0.1642
-5 -8 -7 0.1216
-6 -4 -9 0.1083
4 9 5 0.1356
3 -3 7 0.0974
7 -3 -3 0.1992

loop_
_geom_angle_atom_site_label_1
_geom_angle_atom_site_label_2
_geom_angle_atom_site_label_3
_geom_angle
_geom_angle_site_symmetry_1
_geom_angle_site_symmetry_3
_geom_angle_publ_flag
C2_1 P1_1 Al1_1 83.20(3) . . ?
C27_5 P1_1 Al1_1 117.58(3) . . ?
C27_5 P1_1 C2_1 111.83(5) . . ?
N1_1 Al1_1 P1_1 116.26(3) . . ?
C1_1 Al1_1 P1_1 73.25(3) . . ?
C1_1 Al1_1 N1_1 74.86(4) . . ?
H1_1 Al1_1 P1_1 77.4(4) . . ?
H1_1 Al1_1 N1_1 98.6(4) . . ?
H1_1 Al1_1 C1_1 29.6(4) . . ?
B1_1 Al1_1 P1_1 99.79(3) . . ?
B1_1 Al1_1 N1_1 34.57(4) . . ?
B1_1 Al1_1 C1_1 40.50(4) . . ?
B1_1 Al1_1 H1_1 64.8(4) . . ?
C17_4 Al1_1 P1_1 119.83(4) . . ?
C17_4 Al1_1 N1_1 123.21(5) . . ?
C17_4 Al1_1 C1_1 113.21(4) . . ?
C17_4 Al1_1 H1_1 85.5(4) . . ?
C17_4 Al1_1 B1_1 123.77(4) . . ?
B1_1 N1_1 Al1_1 97.42(7) . . ?
C13_3 N1_1 Al1_1 128.29(7) . . ?
C13_3 N1_1 B1_1 134.28(9) . . ?
H1_1 C1_1 Al1_1 61.3(7) . . ?
H1AA_1 C1_1 Al1_1 152.2(8) . . ?
H1AA_1 C1_1 H1_1 95.5(10) . . ?
B1_1 C1_1 Al1_1 75.18(6) . . ?
B1_1 C1_1 H1_1 120.1(7) . . ?
B1_1 C1_1 H1AA_1 108.0(7) . . ?
C2_1 C1_1 Al1_1 93.53(6) . . ?
C2_1 C1_1 H1_1 108.0(7) . . ?
C2_1 C1_1 H1AA_1 109.2(7) . . ?
C2_1 C1_1 B1_1 114.12(8) . . ?
C1_1 H1_1 Al1_1 89.1(8) . . ?
N1_1 B1_1 Al1_1 48.01(5) . . ?
C1_1 B1_1 Al1_1 64.32(6) . . ?
C1_1 B1_1 N1_1 111.93(9) . . ?
C9_2 B1_1 Al1_1 168.39(8) . . ?
C9_2 B1_1 N1_1 134.38(10) . . ?
C9_2 B1_1 C1_1 113.29(9) . . ?
C1_1 C2_1 P1_1 105.75(7) . . ?
H2_1 C2_1 P1_1 111.1(7) . . ?
H2_1 C2_1 C1_1 109.0(7) . . ?
C3_1 C2_1 P1_1 114.18(7) . . ?
C3_1 C2_1 C1_1 107.36(8) . . ?
C3_1 C2_1 H2_1 109.3(7) . . ?
C4_1 C3_1 C2_1 121.00(9) . . ?
C8_1 C3_1 C2_1 120.09(9) . . ?
C8_1 C3_1 C4_1 118.48(10) . . ?
H4_1 C4_1 C3_1 120.0(7) . . ?
C5_1 C4_1 C3_1 120.88(10) . . ?
C5_1 C4_1 H4_1 119.1(7) . . ?
H5_1 C5_1 C4_1 119.3(7) . . ?
C6_1 C5_1 C4_1 120.17(11) . . ?
C6_1 C5_1 H5_1 120.5(7) . . ?
H6_1 C6_1 C5_1 119.2(7) . . ?
C7_1 C6_1 C5_1 119.45(11) . . ?
C7_1 C6_1 H6_1 121.4(7) . . ?
H7_1 C7_1 C6_1 119.5(7) . . ?
C8_1 C7_1 C6_1 120.22(11) . . ?
C8_1 C7_1 H7_1 120.3(7) . . ?
C7_1 C8_1 C3_1 120.79(10) . . ?
H8_1 C8_1 C3_1 120.1(7) . . ?
H8_1 C8_1 C7_1 119.1(7) . . ?
C28_5 C27_5 P1_1 126.51(8) . . ?
C32_5 C27_5 P1_1 115.54(7) . . ?
C32_5 C27_5 C28_5 117.21(9) . . ?
C29_5 C28_5 C27_5 119.72(10) . . ?
C33_6 C28_5 C27_5 128.33(9) . . ?
C33_6 C28_5 C29_5 111.50(9) . . ?
H29_5 C29_5 C28_5 117.0(7) . . ?
C30_5 C29_5 C28_5 122.46(10) . . ?
C30_5 C29_5 H29_5 120.4(7) . . ?
H30_5 C30_5 C29_5 120.4(7) . . ?
C31_5 C30_5 C29_5 117.87(10) . . ?
C31_5 C30_5 H30_5 121.6(7) . . ?
H31_5 C31_5 C30_5 119.8(7) . . ?
C32_5 C31_5 C30_5 121.86(10) . . ?
C32_5 C31_5 H31_5 118.3(7) . . ?
C31_5 C32_5 C27_5 120.33(10) . . ?
C39_7 C32_5 C27_5 124.39(9) . . ?
C39_7 C32_5 C31_5 114.76(9) . . ?
C34_6 C33_6 C28_5 119.61(9) . . ?
C38_6 C33_6 C28_5 119.16(9) . . ?
C38_6 C33_6 C34_6 119.86(10) . . ?
C35_6 C34_6 C33_6 119.30(10) . . ?
C45_8 C34_6 C33_6 122.29(10) . . ?
C45_8 C34_6 C35_6 118.41(10) . . ?
H35_6 C35_6 C34_6 119.2(7) . . ?
C36_6 C35_6 C34_6 120.89(11) . . ?
C36_6 C35_6 H35_6 119.9(7) . . ?
H36_6 C36_6 C35_6 120.1(7) . . ?
C37_6 C36_6 C35_6 119.72(11) . . ?
C37_6 C36_6 H36_6 120.2(7) . . ?
H37_6 C37_6 C36_6 119.0(7) . . ?
C38_6 C37_6 C36_6 121.30(11) . . ?
C38_6 C37_6 H37_6 119.7(7) . . ?
C37_6 C38_6 C33_6 118.90(10) . . ?
C48_9 C38_6 C33_6 121.59(9) . . ?
C48_9 C38_6 C37_6 119.46(10) . . ?
C40_7 C39_7 C32_5 121.63(9) . . ?
C44_7 C39_7 C32_5 118.05(9) . . ?
C44_7 C39_7 C40_7 119.56(10) . . ?
C41_7 C40_7 C39_7 118.81(10) . . ?
C51_10 C40_7 C39_7 122.99(10) . . ?
C51_10 C40_7 C41_7 118.11(10) . . ?
H41_7 C41_7 C40_7 118.9(7) . . ?
C42_7 C41_7 C40_7 121.48(11) . . ?
C42_7 C41_7 H41_7 119.6(7) . . ?
H42_7 C42_7 C41_7 118.5(8) . . ?
C43_7 C42_7 C41_7 119.65(11) . . ?
C43_7 C42_7 H42_7 121.9(8) . . ?
H43_7 C43_7 C42_7 118.8(7) . . ?
C44_7 C43_7 C42_7 120.95(11) . . ?
C44_7 C43_7 H43_7 120.3(7) . . ?
C43_7 C44_7 C39_7 119.46(10) . . ?
C54_11 C44_7 C39_7 122.22(10) . . ?
C54_11 C44_7 C43_7 118.08(10) . . ?
H45_8 C45_8 C34_6 108.7(7) . . ?
C46_8 C45_8 C34_6 110.51(10) . . ?
C46_8 C45_8 H45_8 107.3(7) . . ?
C47_8 C45_8 C34_6 112.14(10) . . ?
C47_8 C45_8 H45_8 108.1(7) . . ?
C47_8 C45_8 C46_8 109.97(10) . . ?
H46A_8 C46_8 C45_8 110.0(9) . . ?
H46B_8 C46_8 C45_8 111.2(9) . . ?
H46B_8 C46_8 H46A_8 108.7(12) . . ?
H46C_8 C46_8 C45_8 111.3(9) . . ?
H46C_8 C46_8 H46A_8 110.3(12) . . ?
H46C_8 C46_8 H46B_8 105.3(12) . . ?
H47A_8 C47_8 C45_8 112.3(10) . . ?
H47B_8 C47_8 C45_8 111.4(10) . . ?
H47B_8 C47_8 H47A_8 106.2(14) . . ?
H47C_8 C47_8 C45_8 111.2(10) . . ?
H47C_8 C47_8 H47A_8 107.0(13) . . ?
H47C_8 C47_8 H47B_8 108.4(14) . . ?
H48_9 C48_9 C38_6 107.7(7) . . ?
C49_9 C48_9 C38_6 113.86(10) . . ?
C49_9 C48_9 H48_9 107.2(7) . . ?
C50_9 C48_9 C38_6 111.05(9) . . ?
C50_9 C48_9 H48_9 108.1(7) . . ?
C50_9 C48_9 C49_9 108.69(9) . . ?
H49A_9 C49_9 C48_9 108.9(8) . . ?
H49B_9 C49_9 C48_9 111.6(8) . . ?
H49B_9 C49_9 H49A_9 105.0(11) . . ?
H49C_9 C49_9 C48_9 110.9(8) . . ?
H49C_9 C49_9 H49A_9 107.6(11) . . ?
H49C_9 C49_9 H49B_9 112.6(11) . . ?
H50A_9 C50_9 C48_9 110.2(8) . . ?
H50B_9 C50_9 C48_9 110.4(8) . . ?
H50B_9 C50_9 H50A_9 107.5(11) . . ?
H50C_9 C50_9 C48_9 112.5(8) . . ?
H50C_9 C50_9 H50A_9 109.2(11) . . ?
H50C_9 C50_9 H50B_9 106.9(11) . . ?
H51_10 C51_10 C40_7 107.3(7) . . ?
C52_10 C51_10 C40_7 111.63(10) . . ?
C52_10 C51_10 H51_10 108.6(7) . . ?
C53_10 C51_10 C40_7 112.90(10) . . ?
C53_10 C51_10 H51_10 108.9(7) . . ?
C53_10 C51_10 C52_10 107.42(10) . . ?
H52A_10 C52_10 C51_10 111.0(9) . . ?
H52B_10 C52_10 C51_10 110.1(9) . . ?
H52B_10 C52_10 H52A_10 106.1(13) . . ?
H52C_10 C52_10 C51_10 113.3(9) . . ?
H52C_10 C52_10 H52A_10 109.0(13) . . ?
H52C_10 C52_10 H52B_10 106.9(13) . . ?
H53A_10 C53_10 C51_10 109.3(8) . . ?
H53B_10 C53_10 C51_10 113.1(8) . . ?
H53B_10 C53_10 H53A_10 106.0(11) . . ?
H53C_10 C53_10 C51_10 109.9(8) . . ?
H53C_10 C53_10 H53A_10 109.2(11) . . ?
H53C_10 C53_10 H53B_10 109.1(11) . . ?
H54_11 C54_11 C44_7 108.1(7) . . ?
C55_11 C54_11 C44_7 113.17(10) . . ?
C55_11 C54_11 H54_11 107.0(7) . . ?
C56_11 C54_11 C44_7 109.56(10) . . ?
C56_11 C54_11 H54_11 107.6(7) . . ?
C56_11 C54_11 C55_11 111.13(10) . . ?
H55A_11 C55_11 C54_11 109.7(9) . . ?
H55B_11 C55_11 C54_11 111.0(9) . . ?
H55B_11 C55_11 H55A_11 109.0(12) . . ?
H55C_11 C55_11 C54_11 109.8(9) . . ?
H55C_11 C55_11 H55A_11 109.5(12) . . ?
H55C_11 C55_11 H55B_11 107.8(12) . . ?
H56A_11 C56_11 C54_11 112.7(9) . . ?
H56B_11 C56_11 C54_11 110.7(9) . . ?
H56B_11 C56_11 H56A_11 106.6(13) . . ?
H56C_11 C56_11 C54_11 112.4(9) . . ?
H56C_11 C56_11 H56A_11 104.9(12) . . ?
H56C_11 C56_11 H56B_11 109.2(13) . . ?
H1B_12 C1_12 H1A_12 109.5 . . ?
H1C_12 C1_12 H1A_12 109.5 . . ?
H1C_12 C1_12 H1B_12 109.5 . . ?
C2_12 C1_12 H1A_12 109.5 . . ?
C2_12 C1_12 H1B_12 109.5 . . ?
C2_12 C1_12 H1C_12 109.5 . . ?
H2A_12 C2_12 C1_12 108.5(2) . . ?
H2B_12 C2_12 C1_12 108.5(2) . . ?
H2B_12 C2_12 H2A_12 107.5 . . ?
C3_12 C2_12 C1_12 115.0(2) . . ?
C3_12 C2_12 H2A_12 108.5(2) . . ?
C3_12 C2_12 H2B_12 108.5(2) . . ?
H3A_12 C3_12 C2_12 108.7(2) . . ?
H3B_12 C3_12 C2_12 108.7(2) . . ?
H3B_12 C3_12 H3A_12 107.6 . . ?
C4_12 C3_12 C2_12 114.4(2) . . ?
C4_12 C3_12 H3A_12 108.66(19) . . ?
C4_12 C3_12 H3B_12 108.7(2) . . ?
H4A_12 C4_12 C3_12 108.6(2) . . ?
H4B_12 C4_12 C3_12 108.60(15) . . ?
H4B_12 C4_12 H4A_12 107.6 . . ?
C5_12 C4_12 C3_12 114.6(2) . . ?
C5_12 C4_12 H4A_12 108.6(2) . . ?
C5_12 C4_12 H4B_12 108.6(2) . . ?
H5A_12 C5_12 C4_12 109.5 . . ?
H5B_12 C5_12 C4_12 109.5 . . ?
H5B_12 C5_12 H5A_12 109.5 . . ?
H5C_12 C5_12 C4_12 109.5 . . ?
H5C_12 C5_12 H5A_12 109.5 . . ?
H5C_12 C5_12 H5B_12 109.5 . . ?
H1B_13 C1_13 H1A_13 109.5 . . ?
H1C_13 C1_13 H1A_13 109.5 . . ?
H1C_13 C1_13 H1B_13 109.5 . . ?
C2_13 C1_13 H1A_13 109.5 . . ?
C2_13 C1_13 H1B_13 109.5 . . ?
C2_13 C1_13 H1C_13 109.5 . . ?
H2A_13 C2_13 C1_13 109.0(3) . . ?
H2B_13 C2_13 C1_13 109.0(3) . . ?
H2B_13 C2_13 H2A_13 107.8 . . ?
C3_13 C2_13 C1_13 112.8(2) . . ?
C3_13 C2_13 H2A_13 109.0(2) . . ?
C3_13 C2_13 H2B_13 109.0(2) . . ?
H3A_13 C3_13 C2_13 108.7(2) . . ?
H3B_13 C3_13 C2_13 108.7(2) . . ?
H3B_13 C3_13 H3A_13 107.6 . . ?
C4_13 C3_13 C2_13 114.2(2) . . ?
C4_13 C3_13 H3A_13 108.7(2) . . ?
C4_13 C3_13 H3B_13 108.70(19) . . ?
H4A_13 C4_13 C3_13 108.82(17) . . ?
H4B_13 C4_13 C3_13 108.8(2) . . ?
H4B_13 C4_13 H4A_13 107.7 . . ?
C5_13 C4_13 C3_13 113.7(2) . . ?
C5_13 C4_13 H4A_13 108.8(2) . . ?
C5_13 C4_13 H4B_13 108.8(3) . . ?
H5A_13 C5_13 C4_13 109.5 . . ?
H5B_13 C5_13 C4_13 109.5 . . ?
H5B_13 C5_13 H5A_13 109.5 . . ?
H5C_13 C5_13 C4_13 109.5 . . ?
H5C_13 C5_13 H5A_13 109.5 . . ?
H5C_13 C5_13 H5B_13 109.5 . . ?
H1B_121 C1_121 H1A_121 109.5 . . ?
H1C_121 C1_121 H1A_121 109.5 . . ?
H1C_121 C1_121 H1B_121 109.5 . . ?
C2_121 C1_121 H1A_121 109.5 . . ?
C2_121 C1_121 H1B_121 109.5 . . ?
C2_121 C1_121 H1C_121 109.5 . . ?
H2A_121 C2_121 C1_121 109.1(5) . . ?
H2B_121 C2_121 C1_121 109.1(5) . . ?
H2B_121 C2_121 H2A_121 107.8 . . ?
C3_121 C2_121 C1_121 112.4(2) . . ?
C3_121 C2_121 H2A_121 109.1(6) . . ?
C3_121 C2_121 H2B_121 109.1(4) . . ?
H3A_121 C3_121 C2_121 108.8(5) . . ?
H3B_121 C3_121 C2_121 108.8(5) . . ?
H3B_121 C3_121 H3A_121 107.7 . . ?
C4_121 C3_121 C2_121 113.6(2) . . ?
C4_121 C3_121 H3A_121 108.8(5) . . ?
C4_121 C3_121 H3B_121 108.8(4) . . ?
H4A_121 C4_121 C3_121 109.2(5) . . ?
H4B_121 C4_121 C3_121 109.2(4) . . ?
H4B_121 C4_121 H4A_121 107.9 . . ?
C5_121 C4_121 C3_121 112.2(2) . . ?
C5_121 C4_121 H4A_121 109.2(5) . . ?
C5_121 C4_121 H4B_121 109.2(5) . . ?
H5A_121 C5_121 C4_121 109.5 . . ?
H5B_121 C5_121 C4_121 109.5 . . ?
H5B_121 C5_121 H5A_121 109.5 . . ?
H5C_121 C5_121 C4_121 109.5 . . ?
H5C_121 C5_121 H5A_121 109.5 . . ?
H5C_121 C5_121 H5B_121 109.5 . . ?
H1B_131 C1_131 H1A_131 109.5 . . ?
H1C_131 C1_131 H1A_131 109.5 . . ?
H1C_131 C1_131 H1B_131 109.5 . . ?
C2_131 C1_131 H1A_131 109.5 . . ?
C2_131 C1_131 H1B_131 109.5 . . ?
C2_131 C1_131 H1C_131 109.5 . . ?
H2A_131 C2_131 C1_131 109.0(3) . . ?
H2B_131 C2_131 C1_131 109.0(3) . . ?
H2B_131 C2_131 H2A_131 107.8 . . ?
C3_131 C2_131 C1_131 112.8(2) . . ?
C3_131 C2_131 H2A_131 109.03(18) . . ?
C3_131 C2_131 H2B_131 109.03(18) . . ?
H3A_131 C3_131 C2_131 108.78(19) . . ?
H3B_131 C3_131 C2_131 108.78(17) . . ?
H3B_131 C3_131 H3A_131 107.7 . . ?
C4_131 C3_131 C2_131 113.9(2) . . ?
C4_131 C3_131 H3A_131 108.8(2) . . ?
C4_131 C3_131 H3B_131 108.8(2) . . ?
H4A_131 C4_131 C3_131 108.4(2) . . ?
H4B_131 C4_131 C3_131 108.4(2) . . ?
H4B_131 C4_131 H4A_131 107.4 . . ?
C5_131 C4_131 C3_131 115.6(2) . . ?
C5_131 C4_131 H4A_131 108.4(3) . . ?
C5_131 C4_131 H4B_131 108.4(4) . . ?
H5A_131 C5_131 C4_131 109.5 . . ?
H5B_131 C5_131 C4_131 109.5 . . ?
H5B_131 C5_131 H5A_131 109.5 . . ?
H5C_131 C5_131 C4_131 109.5 . . ?
H5C_131 C5_131 H5A_131 109.5 . . ?
H5C_131 C5_131 H5B_131 109.5 . . ?
C10_2 C9_2 B1_1 120.42(9) . . ?
C11_2 C9_2 B1_1 102.31(9) . . ?
C11_2 C9_2 C10_2 108.02(9) . . ?
C12_2 C9_2 B1_1 112.76(9) . . ?
C12_2 C9_2 C10_2 105.17(9) . . ?
C12_2 C9_2 C11_2 107.51(9) . . ?
H10A_2 C10_2 C9_2 112.1(8) . . ?
H10B_2 C10_2 C9_2 110.9(8) . . ?
H10B_2 C10_2 H10A_2 107.1(11) . . ?
H10C_2 C10_2 C9_2 115.0(8) . . ?
H10C_2 C10_2 H10A_2 105.9(11) . . ?
H10C_2 C10_2 H10B_2 105.2(11) . . ?
H11A_2 C11_2 C9_2 113.6(8) . . ?
H11B_2 C11_2 C9_2 112.2(8) . . ?
H11B_2 C11_2 H11A_2 107.0(11) . . ?
H11C_2 C11_2 C9_2 109.3(8) . . ?
H11C_2 C11_2 H11A_2 106.7(11) . . ?
H11C_2 C11_2 H11B_2 107.7(11) . . ?
H12A_2 C12_2 C9_2 113.5(8) . . ?
H12B_2 C12_2 C9_2 109.6(8) . . ?
H12B_2 C12_2 H12A_2 107.5(11) . . ?
H12C_2 C12_2 C9_2 111.8(8) . . ?
H12C_2 C12_2 H12A_2 107.0(11) . . ?
H12C_2 C12_2 H12B_2 107.3(11) . . ?
C14_3 C13_3 N1_1 110.42(9) . . ?
C15_3 C13_3 N1_1 112.75(9) . . ?
C15_3 C13_3 C14_3 110.90(10) . . ?
C16_3 C13_3 N1_1 106.78(9) . . ?
C16_3 C13_3 C14_3 107.90(10) . . ?
C16_3 C13_3 C15_3 107.84(9) . . ?
H14A_3 C14_3 C13_3 110.3(8) . . ?
H14B_3 C14_3 C13_3 110.9(8) . . ?
H14B_3 C14_3 H14A_3 108.5(11) . . ?
H14C_3 C14_3 C13_3 111.1(8) . . ?
H14C_3 C14_3 H14A_3 106.4(11) . . ?
H14C_3 C14_3 H14B_3 109.4(11) . . ?
H15A_3 C15_3 C13_3 110.4(8) . . ?
H15B_3 C15_3 C13_3 114.0(8) . . ?
H15B_3 C15_3 H15A_3 106.1(11) . . ?
H15C_3 C15_3 C13_3 110.8(8) . . ?
H15C_3 C15_3 H15A_3 108.5(11) . . ?
H15C_3 C15_3 H15B_3 106.8(11) . . ?
H16A_3 C16_3 C13_3 112.1(8) . . ?
H16B_3 C16_3 C13_3 110.5(8) . . ?
H16B_3 C16_3 H16A_3 107.9(11) . . ?
H16C_3 C16_3 C13_3 109.3(8) . . ?
H16C_3 C16_3 H16A_3 106.8(11) . . ?
H16C_3 C16_3 H16B_3 110.2(11) . . ?
C18_4 C17_4 Al1_1 98.46(7) . . ?
C21_4 C17_4 Al1_1 100.17(7) . . ?
C21_4 C17_4 C18_4 103.93(9) . . ?
C22_4 C17_4 Al1_1 116.59(8) . . ?
C22_4 C17_4 C18_4 116.80(10) . . ?
C22_4 C17_4 C21_4 117.85(10) . . ?
C19_4 C18_4 C17_4 108.77(10) . . ?
C23_4 C18_4 C17_4 123.20(11) . . ?
C23_4 C18_4 C19_4 127.84(11) . . ?
C20_4 C19_4 C18_4 108.89(10) . . ?
C24_4 C19_4 C18_4 128.36(11) . . ?
C24_4 C19_4 C20_4 122.76(11) . . ?
C21_4 C20_4 C19_4 109.14(10) . . ?
C25_4 C20_4 C19_4 123.46(11) . . ?
C25_4 C20_4 C21_4 127.37(11) . . ?
C20_4 C21_4 C17_4 108.79(10) . . ?
C26_4 C21_4 C17_4 124.90(11) . . ?
C26_4 C21_4 C20_4 126.23(12) . . ?
H22A_4 C22_4 C17_4 110.4(9) . . ?
H22B_4 C22_4 C17_4 111.7(9) . . ?
H22B_4 C22_4 H22A_4 107.1(13) . . ?
H22C_4 C22_4 C17_4 111.9(9) . . ?
H22C_4 C22_4 H22A_4 109.5(13) . . ?
H22C_4 C22_4 H22B_4 106.1(12) . . ?
H23A_4 C23_4 C18_4 112.0(9) . . ?
H23B_4 C23_4 C18_4 112.4(9) . . ?
H23B_4 C23_4 H23A_4 108.0(12) . . ?
H23C_4 C23_4 C18_4 109.9(9) . . ?
H23C_4 C23_4 H23A_4 107.3(12) . . ?
H23C_4 C23_4 H23B_4 107.0(12) . . ?
H24A_4 C24_4 C19_4 110.6(8) . . ?
H24B_4 C24_4 C19_4 111.0(8) . . ?
H24B_4 C24_4 H24A_4 109.4(12) . . ?
H24C_4 C24_4 C19_4 112.4(8) . . ?
H24C_4 C24_4 H24A_4 106.9(12) . . ?
H24C_4 C24_4 H24B_4 106.4(12) . . ?
H25A_4 C25_4 C20_4 110.6(9) . . ?
H25B_4 C25_4 C20_4 110.8(9) . . ?
H25B_4 C25_4 H25A_4 108.3(13) . . ?
H25C_4 C25_4 C20_4 109.8(9) . . ?
H25C_4 C25_4 H25A_4 109.9(13) . . ?
H25C_4 C25_4 H25B_4 107.3(13) . . ?
H26A_4 C26_4 C21_4 114.6(9) . . ?
H26B_4 C26_4 C21_4 113.9(9) . . ?
H26B_4 C26_4 H26A_4 107.0(13) . . ?
H26C_4 C26_4 C21_4 114.2(10) . . ?
H26C_4 C26_4 H26A_4 102.9(13) . . ?
H26C_4 C26_4 H26B_4 103.0(13) . . ?

loop_
_geom_bond_atom_site_label_1
_geom_bond_atom_site_label_2
_geom_bond_distance
_geom_bond_site_symmetry_2
_geom_bond_publ_flag
P1_1 Al1_1 2.3695(4) . ?
P1_1 C2_1 1.9075(11) . ?
P1_1 C27_5 1.8483(11) . ?
Al1_1 N1_1 1.8445(9) . ?
Al1_1 C1_1 2.2940(11) . ?
Al1_1 H1_1 2.013(15) . ?
Al1_1 B1_1 2.4607(12) . ?
Al1_1 C17_4 2.0431(11) . ?
N1_1 B1_1 1.4080(15) . ?
N1_1 C13_3 1.4764(13) . ?
C1_1 H1_1 1.133(14) . ?
C1_1 H1AA_1 1.091(15) . ?
C1_1 B1_1 1.6533(15) . ?
C1_1 C2_1 1.5736(14) . ?
B1_1 C9_2 1.6221(16) . ?
C2_1 H2_1 1.089(13) . ?
C2_1 C3_1 1.5208(14) . ?
C3_1 C4_1 1.3991(15) . ?
C3_1 C8_1 1.3969(15) . ?
C4_1 H4_1 1.084(13) . ?
C4_1 C5_1 1.3947(15) . ?
C5_1 H5_1 1.081(14) . ?
C5_1 C6_1 1.3925(17) . ?
C6_1 H6_1 1.082(14) . ?
C6_1 C7_1 1.3939(17) . ?
C7_1 H7_1 1.106(14) . ?
C7_1 C8_1 1.3958(15) . ?
C8_1 H8_1 1.085(13) . ?
C27_5 C28_5 1.4189(14) . ?
C27_5 C32_5 1.4330(14) . ?
C28_5 C29_5 1.4054(15) . ?
C28_5 C33_6 1.5067(14) . ?
C29_5 H29_5 1.072(13) . ?
C29_5 C30_5 1.3850(15) . ?
C30_5 H30_5 1.068(13) . ?
C30_5 C31_5 1.3910(15) . ?
C31_5 H31_5 1.073(13) . ?
C31_5 C32_5 1.3969(15) . ?
C32_5 C39_7 1.5067(14) . ?
C33_6 C34_6 1.4122(15) . ?
C33_6 C38_6 1.4175(15) . ?
C34_6 C35_6 1.3999(15) . ?
C34_6 C45_8 1.5190(15) . ?
C35_6 H35_6 1.091(14) . ?
C35_6 C36_6 1.3879(17) . ?
C36_6 H36_6 1.095(14) . ?
C36_6 C37_6 1.3895(17) . ?
C37_6 H37_6 1.075(14) . ?
C37_6 C38_6 1.3964(15) . ?
C38_6 C48_9 1.5224(15) . ?
C39_7 C40_7 1.4162(15) . ?
C39_7 C44_7 1.4167(15) . ?
C40_7 C41_7 1.4016(16) . ?
C40_7 C51_10 1.5241(15) . ?
C41_7 H41_7 1.075(14) . ?
C41_7 C42_7 1.3857(18) . ?
C42_7 H42_7 1.065(14) . ?
C42_7 C43_7 1.3869(17) . ?
C43_7 H43_7 1.095(14) . ?
C43_7 C44_7 1.3980(16) . ?
C44_7 C54_11 1.5219(15) . ?
C45_8 H45_8 1.089(14) . ?
C45_8 C46_8 1.5279(16) . ?
C45_8 C47_8 1.5330(17) . ?
C46_8 H46A_8 1.073(16) . ?
C46_8 H46B_8 1.090(16) . ?
C46_8 H46C_8 1.077(16) . ?
C47_8 H47A_8 1.109(19) . ?
C47_8 H47B_8 1.063(19) . ?
C47_8 H47C_8 1.126(19) . ?
C48_9 H48_9 1.072(13) . ?
C48_9 C49_9 1.5310(15) . ?
C48_9 C50_9 1.5343(15) . ?
C49_9 H49A_9 1.082(16) . ?
C49_9 H49B_9 1.093(16) . ?
C49_9 H49C_9 1.088(16) . ?
C50_9 H50A_9 1.090(15) . ?
C50_9 H50B_9 1.107(15) . ?
C50_9 H50C_9 1.079(15) . ?
C51_10 H51_10 1.078(13) . ?
C51_10 C52_10 1.5358(17) . ?
C51_10 C53_10 1.5356(16) . ?
C52_10 H52A_10 1.079(17) . ?
C52_10 H52B_10 1.085(17) . ?
C52_10 H52C_10 1.104(17) . ?
C53_10 H53A_10 1.083(16) . ?
C53_10 H53B_10 1.085(16) . ?
C53_10 H53C_10 1.105(16) . ?
C54_11 H54_11 1.090(13) . ?
C54_11 C55_11 1.5294(17) . ?
C54_11 C56_11 1.5340(17) . ?
C55_11 H55A_11 1.106(17) . ?
C55_11 H55B_11 1.077(17) . ?
C55_11 H55C_11 1.087(17) . ?
C56_11 H56A_11 1.076(17) . ?
C56_11 H56B_11 1.075(17) . ?
C56_11 H56C_11 1.062(17) . ?
C1_12 H1A_12 0.9800 . ?
C1_12 H1B_12 0.9800 . ?
C1_12 H1C_12 0.9800 . ?
C1_12 C2_12 1.5186(19) . ?
C2_12 H2A_12 0.9900 . ?
C2_12 H2B_12 0.9900 . ?
C2_12 C3_12 1.5175(18) . ?
C3_12 H3A_12 0.9900 . ?
C3_12 H3B_12 0.9900 . ?
C3_12 C4_12 1.5222(18) . ?
C4_12 H4A_12 0.9900 . ?
C4_12 H4B_12 0.9900 . ?
C4_12 C5_12 1.5267(19) . ?
C5_12 H5A_12 0.9800 . ?
C5_12 H5B_12 0.9800 . ?
C5_12 H5C_12 0.9800 . ?
C1_13 H1A_13 0.9800 . ?
C1_13 H1B_13 0.9800 . ?
C1_13 H1C_13 0.9800 . ?
C1_13 C2_13 1.5296(19) . ?
C2_13 H2A_13 0.9900 . ?
C2_13 H2B_13 0.9900 . ?
C2_13 C3_13 1.5239(19) . ?
C3_13 H3A_13 0.9900 . ?
C3_13 H3B_13 0.9900 . ?
C3_13 C4_13 1.5230(18) . ?
C4_13 H4A_13 0.9900 . ?
C4_13 H4B_13 0.9900 . ?
C4_13 C5_13 1.5221(19) . ?
C5_13 H5A_13 0.9800 . ?
C5_13 H5B_13 0.9800 . ?
C5_13 H5C_13 0.9800 . ?
C1_121 H1A_121 0.9800 . ?
C1_121 H1B_121 0.9800 . ?
C1_121 H1C_121 0.9800 . ?
C1_121 C2_121 1.533(2) . ?
C2_121 H2A_121 0.9900 . ?
C2_121 H2B_121 0.9900 . ?
C2_121 C3_121 1.527(2) . ?
C3_121 H3A_121 0.9900 . ?
C3_121 H3B_121 0.9900 . ?
C3_121 C4_121 1.530(2) . ?
C4_121 H4A_121 0.9900 . ?
C4_121 H4B_121 0.9900 . ?
C4_121 C5_121 1.5338(19) . ?
C5_121 H5A_121 0.9800 . ?
C5_121 H5B_121 0.9800 . ?
C5_121 H5C_121 0.9800 . ?
C1_131 H1A_131 0.9800 . ?
C1_131 H1B_131 0.9800 . ?
C1_131 H1C_131 0.9800 . ?
C1_131 C2_131 1.5253(19) . ?
C2_131 H2A_131 0.9900 . ?
C2_131 H2B_131 0.9900 . ?
C2_131 C3_131 1.5300(18) . ?
C3_131 H3A_131 0.9900 . ?
C3_131 H3B_131 0.9900 . ?
C3_131 C4_131 1.5158(18) . ?
C4_131 H4A_131 0.9900 . ?
C4_131 H4B_131 0.9900 . ?
C4_131 C5_131 1.5189(19) . ?
C5_131 H5A_131 0.9800 . ?
C5_131 H5B_131 0.9800 . ?
C5_131 H5C_131 0.9800 . ?
C9_2 C10_2 1.5393(15) . ?
C9_2 C11_2 1.5498(15) . ?
C9_2 C12_2 1.5428(15) . ?
C10_2 H10A_2 1.071(15) . ?
C10_2 H10B_2 1.093(15) . ?
C10_2 H10C_2 1.076(15) . ?
C11_2 H11A_2 1.102(15) . ?
C11_2 H11B_2 1.069(15) . ?
C11_2 H11C_2 1.078(15) . ?
C12_2 H12A_2 1.110(16) . ?
C12_2 H12B_2 1.096(15) . ?
C12_2 H12C_2 1.089(16) . ?
C13_3 C14_3 1.5308(16) . ?
C13_3 C15_3 1.5343(15) . ?
C13_3 C16_3 1.5264(16) . ?
C14_3 H14A_3 1.085(15) . ?
C14_3 H14B_3 1.091(16) . ?
C14_3 H14C_3 1.082(16) . ?
C15_3 H15A_3 1.066(15) . ?
C15_3 H15B_3 1.074(16) . ?
C15_3 H15C_3 1.093(16) . ?
C16_3 H16A_3 1.071(15) . ?
C16_3 H16B_3 1.109(16) . ?
C16_3 H16C_3 1.082(16) . ?
C17_4 C18_4 1.4900(15) . ?
C17_4 C21_4 1.4892(16) . ?
C17_4 C22_4 1.5246(16) . ?
C18_4 C19_4 1.3719(16) . ?
C18_4 C23_4 1.4930(16) . ?
C19_4 C20_4 1.4533(16) . ?
C19_4 C24_4 1.4972(16) . ?
C20_4 C21_4 1.3692(16) . ?
C20_4 C25_4 1.4985(17) . ?
C21_4 C26_4 1.4953(17) . ?
C22_4 H22A_4 1.064(17) . ?
C22_4 H22B_4 1.090(18) . ?
C22_4 H22C_4 1.084(17) . ?
C23_4 H23A_4 1.067(16) . ?
C23_4 H23B_4 1.075(17) . ?
C23_4 H23C_4 1.074(17) . ?
C24_4 H24A_4 1.092(16) . ?
C24_4 H24B_4 1.096(16) . ?
C24_4 H24C_4 1.102(17) . ?
C25_4 H25A_4 1.096(18) . ?
C25_4 H25B_4 1.130(18) . ?
C25_4 H25C_4 1.075(17) . ?
C26_4 H26A_4 1.088(18) . ?
C26_4 H26B_4 1.027(18) . ?
C26_4 H26C_4 1.026(18) . ?

loop_
_geom_torsion_atom_site_label_1
_geom_torsion_atom_site_label_2
_geom_torsion_atom_site_label_3
_geom_torsion_atom_site_label_4
_geom_torsion
_geom_torsion_site_symmetry_1
_geom_torsion_site_symmetry_2
_geom_torsion_site_symmetry_3
_geom_torsion_site_symmetry_4
_geom_torsion_publ_flag
P1_1 C2_1 C1_1 Al1_1 18.27(5) . . . . ?
P1_1 C2_1 C1_1 B1_1 93.61(7) . . . . ?
P1_1 C2_1 C3_1 C4_1 42.90(9) . . . . ?
P1_1 C2_1 C3_1 C8_1 -144.72(8) . . . . ?
P1_1 C27_5 C28_5 C29_5 -178.09(9) . . . . ?
P1_1 C27_5 C28_5 C33_6 -6.50(11) . . . . ?
P1_1 C27_5 C32_5 C31_5 175.88(7) . . . . ?
P1_1 C27_5 C32_5 C39_7 4.61(9) . . . . ?
Al1_1 N1_1 B1_1 C1_1 -7.72(6) . . . . ?
Al1_1 N1_1 B1_1 C9_2 164.39(6) . . . . ?
Al1_1 N1_1 C13_3 C14_3 120.02(9) . . . . ?
Al1_1 N1_1 C13_3 C15_3 -115.29(10) . . . . ?
Al1_1 N1_1 C13_3 C16_3 2.96(9) . . . . ?
Al1_1 C1_1 B1_1 N1_1 6.36(7) . . . . ?
Al1_1 C1_1 B1_1 C9_2 -167.51(5) . . . . ?
Al1_1 C1_1 C2_1 C3_1 140.56(6) . . . . ?
Al1_1 B1_1 N1_1 C13_3 178.63(8) . . . . ?
Al1_1 B1_1 C1_1 C2_1 -87.21(6) . . . . ?
Al1_1 B1_1 C9_2 C10_2 125.5(4) . . . . ?
Al1_1 B1_1 C9_2 C11_2 5.8(4) . . . . ?
Al1_1 B1_1 C9_2 C12_2 -109.4(4) . . . . ?
Al1_1 C17_4 C18_4 C19_4 -95.82(7) . . . . ?
Al1_1 C17_4 C18_4 C23_4 88.94(8) . . . . ?
Al1_1 C17_4 C21_4 C20_4 94.94(7) . . . . ?
Al1_1 C17_4 C21_4 C26_4 -88.30(9) . . . . ?
N1_1 B1_1 C1_1 C2_1 -80.84(10) . . . . ?
N1_1 B1_1 C9_2 C10_2 28.99(15) . . . . ?
N1_1 B1_1 C9_2 C11_2 -90.70(14) . . . . ?
N1_1 B1_1 C9_2 C12_2 154.12(13) . . . . ?
C1_1 B1_1 C9_2 C10_2 -158.97(9) . . . . ?
C1_1 B1_1 C9_2 C11_2 81.34(9) . . . . ?
C1_1 B1_1 C9_2 C12_2 -33.84(10) . . . . ?
C1_1 C2_1 C3_1 C4_1 -73.98(10) . . . . ?
C1_1 C2_1 C3_1 C8_1 98.40(9) . . . . ?
C2_1 C3_1 C4_1 C5_1 171.38(10) . . . . ?
C2_1 C3_1 C8_1 C7_1 -171.91(10) . . . . ?
C3_1 C4_1 C5_1 C6_1 0.67(13) . . . . ?
C3_1 C8_1 C7_1 C6_1 0.26(13) . . . . ?
C4_1 C5_1 C6_1 C7_1 0.27(14) . . . . ?
C5_1 C6_1 C7_1 C8_1 -0.73(14) . . . . ?
C27_5 C28_5 C29_5 C30_5 5.77(12) . . . . ?
C27_5 C28_5 C33_6 C34_6 119.31(11) . . . . ?
C27_5 C28_5 C33_6 C38_6 -74.13(12) . . . . ?
C27_5 C32_5 C31_5 C30_5 1.29(12) . . . . ?
C27_5 C32_5 C39_7 C40_7 -114.81(11) . . . . ?
C27_5 C32_5 C39_7 C44_7 75.19(11) . . . . ?
C28_5 C29_5 C30_5 C31_5 0.70(12) . . . . ?
C28_5 C33_6 C34_6 C35_6 164.98(10) . . . . ?
C28_5 C33_6 C34_6 C45_8 -15.00(11) . . . . ?
C28_5 C33_6 C38_6 C37_6 -164.86(10) . . . . ?
C28_5 C33_6 C38_6 C48_9 12.44(11) . . . . ?
C29_5 C30_5 C31_5 C32_5 -4.23(12) . . . . ?
C30_5 C31_5 C32_5 C39_7 173.36(10) . . . . ?
C31_5 C32_5 C39_7 C40_7 73.48(11) . . . . ?
C31_5 C32_5 C39_7 C44_7 -96.52(10) . . . . ?
C32_5 C39_7 C40_7 C41_7 -173.32(10) . . . . ?
C32_5 C39_7 C40_7 C51_10 3.05(12) . . . . ?
C32_5 C39_7 C44_7 C43_7 173.50(10) . . . . ?
C32_5 C39_7 C44_7 C54_11 -0.77(12) . . . . ?
C33_6 C34_6 C35_6 C36_6 -0.24(12) . . . . ?
C33_6 C34_6 C45_8 C46_8 -120.46(11) . . . . ?
C33_6 C34_6 C45_8 C47_8 116.45(12) . . . . ?
C33_6 C38_6 C37_6 C36_6 -0.13(12) . . . . ?
C33_6 C38_6 C48_9 C49_9 156.69(10) . . . . ?
C33_6 C38_6 C48_9 C50_9 -80.24(11) . . . . ?
C34_6 C35_6 C36_6 C37_6 1.78(13) . . . . ?
C35_6 C36_6 C37_6 C38_6 -1.60(14) . . . . ?
C36_6 C37_6 C38_6 C48_9 -177.48(11) . . . . ?
C37_6 C38_6 C48_9 C49_9 -26.02(11) . . . . ?
C37_6 C38_6 C48_9 C50_9 97.05(11) . . . . ?
C39_7 C40_7 C41_7 C42_7 1.43(13) . . . . ?
C39_7 C40_7 C51_10 C52_10 -95.02(12) . . . . ?
C39_7 C40_7 C51_10 C53_10 143.84(11) . . . . ?
C39_7 C44_7 C43_7 C42_7 -1.03(13) . . . . ?
C39_7 C44_7 C54_11 C55_11 -132.79(11) . . . . ?
C39_7 C44_7 C54_11 C56_11 102.58(12) . . . . ?
C40_7 C41_7 C42_7 C43_7 0.83(14) . . . . ?
C41_7 C42_7 C43_7 C44_7 -1.04(15) . . . . ?
C42_7 C43_7 C44_7 C54_11 173.48(11) . . . . ?
C43_7 C44_7 C54_11 C55_11 52.86(12) . . . . ?
C43_7 C44_7 C54_11 C56_11 -71.77(12) . . . . ?
C1_12 C2_12 C3_12 C4_12 -174.3(3) . . . . ?
C2_12 C3_12 C4_12 C5_12 -63.6(4) . . . . ?
C1_13 C2_13 C3_13 C4_13 176.4(4) . . . . ?
C2_13 C3_13 C4_13 C5_13 73.4(4) . . . . ?
C1_121 C2_121 C3_121 C4_121 -154.9(8) . . . . ?
C2_121 C3_121 C4_121 C5_121 -177.9(9) . . . . ?
C1_131 C2_131 C3_131 C4_131 174.8(4) . . . . ?
C2_131 C3_131 C4_131 C5_131 178.2(5) . . . . ?
C17_4 C18_4 C19_4 C20_4 -4.92(10) . . . . ?
C17_4 C18_4 C19_4 C24_4 175.07(8) . . . . ?
C17_4 C21_4 C20_4 C19_4 3.83(10) . . . . ?
C17_4 C21_4 C20_4 C25_4 -177.86(9) . . . . ?
C18_4 C19_4 C20_4 C21_4 0.70(10) . . . . ?
C18_4 C19_4 C20_4 C25_4 -177.69(9) . . . . ?
C19_4 C20_4 C21_4 C26_4 -172.87(9) . . . . ?

loop_
_restr_distance_atom_site_label_1
_restr_distance_atom_site_label_2
_restr_distance_site_symmetry_2
_restr_distance_target
_restr_distance_target_weight_param
_restr_distance_diff
C1_12 C2_12 1 1.5310 0.0020 0.0124
C1_12 C3_12 1 2.5520 0.0030 -0.0087
C2_12 C3_12 1 1.5310 0.0020 0.0135
C2_12 C4_12 1 2.5520 0.0030 -0.0033
C3_12 C4_12 1 1.5310 0.0020 0.0088
C3_12 C5_12 1 2.5520 0.0030 -0.0142
C4_12 C5_12 1 1.5310 0.0020 0.0043
C1_13 C2_13 1 1.5310 0.0020 0.0014
C1_13 C3_13 1 2.5520 0.0030 0.0090
C2_13 C3_13 1 1.5310 0.0020 0.0071
C2_13 C4_13 1 2.5520 0.0030 -0.0065
C3_13 C4_13 1 1.5310 0.0020 0.0080
C3_13 C5_13 1 2.5520 0.0030 0.0025
C4_13 C5_13 1 1.5310 0.0020 0.0089
C1_121 C2_121 1 1.5310 0.0020 -0.0020
C1_121 C3_121 1 2.5520 0.0030 0.0083
C2_121 C3_121 1 1.5310 0.0020 0.0035
C2_121 C4_121 1 2.5520 0.0030 -0.0073
C3_121 C4_121 1 1.5310 0.0020 0.0007
C3_121 C5_121 1 2.5520 0.0030 0.0094
C4_121 C5_121 1 1.5310 0.0020 -0.0028
C1_131 C2_131 1 1.5310 0.0020 0.0057
C1_131 C3_131 1 2.5520 0.0030 0.0074
C2_131 C3_131 1 1.5310 0.0020 0.0010
C2_131 C4_131 1 2.5520 0.0030 -0.0007
C3_131 C4_131 1 1.5310 0.0020 0.0152
C3_131 C5_131 1 2.5520 0.0030 -0.0161
C4_131 C5_131 1 1.5310 0.0020 0.0121

loop_
_exptl_oxdiff_crystal_face_indexfrac_h
_exptl_oxdiff_crystal_face_indexfrac_k
_exptl_oxdiff_crystal_face_indexfrac_l
_exptl_oxdiff_crystal_face_x
_exptl_oxdiff_crystal_face_y
_exptl_oxdiff_crystal_face_z
0.0001 -0.9996 0.0000 0.0127 -0.0195 -0.1016
1.0005 0.0003 -0.0004 0.0921 -0.0783 0.0250
-1.0005 -0.0003 0.0004 -0.0921 0.0783 -0.0250
-0.0001 0.9996 -0.0000 -0.0127 0.0195 0.1016
-0.8450 -8.2420 -9.6116 0.6684 0.5784 -0.4677
1.2977 9.8033 7.9207 -0.5337 -0.4651 0.7063
-0.6803 0.6133 9.6347 -0.7135 -0.6092 -0.3463
4.9639 4.6470 9.3167 -0.2238 -0.9501 0.2172
0.9000 -9.8185 -0.7808 0.2596 -0.2070 -0.9433
-1.8621 -10.2074 -2.3821 0.1172 0.1137 -0.9866
-0.0664 -0.0269 -9.5535 0.6319 0.6733 0.3839
-1.6989 -8.6929 -9.2339 0.5703 0.6100 -0.5502
-1.8037 -9.3069 0.1601 -0.0586 -0.0512 -0.9970
0.0241 0.0497 9.5569 -0.6363 -0.6698 -0.3828
-5.2759 -7.8879 -7.1769 0.0935 0.7617 -0.6412
-5.5686 -3.9007 -8.8063 0.1246 0.9762 -0.1772
4.3060 9.4291 5.0252 -0.0587 -0.5051 0.8610
3.4050 -3.4792 7.0165 -0.1107 -0.8253 -0.5537
7.2348 -3.3499 -2.9136 0.9030 -0.4275 -0.0415
